data_7119257
loop_
_publ_author_name
'Darawsheh, M. D.'
'Barrios, L. A.'
'Roubeau, O.'
'Teat, S. J.'
'Arom\'i, G'

_publ_section_title
;
 Guest-tuned spin crossover in flexible supramolecular assemblies
 templated by a halide (Cl(-), Br(-) or I(-)).
;
_journal_issue 3
_journal_name_full 'Chemical communications (Cambridge, England)'
_journal_page_first 569
_journal_page_last 572
_journal_paper_doi 10.1039/c6cc08906b
_journal_volume 53
_journal_year 2017
_chemical_formula_moiety '2(C66 H48 Fe N18), 3(Cl4 Fe), 4(C7 H8), 2(C3 H6 O), Cl'
_chemical_formula_sum 'C166 H140 Cl13 Fe5 N36 O2'
_chemical_formula_weight 3411.23
_chemical_name_systematic
;
 ?
;
_space_group_crystal_system triclinic
_space_group_IT_number 2
_space_group_name_Hall '-P 1'
_space_group_name_H-M_alt 'P -1'
_symmetry_space_group_name_Hall '-P 1'
_symmetry_space_group_name_H-M 'P -1'
_atom_sites_solution_hydrogens geom
_audit_creation_method SHELXL-2014
_audit_update_record
;
2016-10-28 deposited with the CCDC.
2016-12-05 downloaded from the CCDC.
;
_cell_angle_alpha 73.320(3)
_cell_angle_beta 80.537(3)
_cell_angle_gamma 85.230(3)
_cell_formula_units_Z 2
_cell_length_a 13.4928(6)
_cell_length_b 21.3643(10)
_cell_length_c 28.7728(13)
_cell_measurement_reflns_used 9915
_cell_measurement_temperature 100(2)
_cell_measurement_theta_max 33.01
_cell_measurement_theta_min 2.38
_cell_volume 7831.4(6)
_computing_cell_refinement 'Bruker SAINT'
_computing_data_collection 'Bruker APEX 2'
_computing_data_reduction 'Bruker SAINT'
_computing_structure_refinement 'SHELXL-2014/7 (Sheldrick, 2014)'
_computing_structure_solution 'SHELXT (Sheldrick, 2015)'
_diffrn_ambient_temperature 100(2)
_diffrn_measured_fraction_theta_full 0.860
_diffrn_measured_fraction_theta_max 0.852
_diffrn_measurement_device_type 'Bruker D8 with PHOTON 100 detector'
_diffrn_measurement_method 'shutterless /f and /w scans'
_diffrn_radiation_monochromator 'silicon 111'
_diffrn_radiation_source 'Advanced Light Source station 11.3.1'
_diffrn_radiation_type synchrotron
_diffrn_radiation_wavelength 0.7749
_diffrn_reflns_av_unetI/netI 0.0736
_diffrn_reflns_Laue_measured_fraction_full 0.860
_diffrn_reflns_Laue_measured_fraction_max 0.852
_diffrn_reflns_limit_h_max 19
_diffrn_reflns_limit_h_min -18
_diffrn_reflns_limit_k_max 30
_diffrn_reflns_limit_k_min -28
_diffrn_reflns_limit_l_max 40
_diffrn_reflns_limit_l_min 0
_diffrn_reflns_number 34424
_diffrn_reflns_point_group_measured_fraction_full 0.860
_diffrn_reflns_point_group_measured_fraction_max 0.852
_diffrn_reflns_theta_full 32.550
_diffrn_reflns_theta_max 33.119
_diffrn_reflns_theta_min 2.154
_exptl_absorpt_coefficient_mu 0.933
_exptl_absorpt_correction_T_max 0.746
_exptl_absorpt_correction_T_min 0.637
_exptl_absorpt_correction_type multi-scan
_exptl_absorpt_process_details 'TWINABS - Bruker AXS'
_exptl_crystal_colour red
_exptl_crystal_density_diffrn 1.447
_exptl_crystal_description block
_exptl_crystal_F_000 3510
_exptl_crystal_size_max 0.320
_exptl_crystal_size_mid 0.180
_exptl_crystal_size_min 0.160
_refine_diff_density_max 1.176
_refine_diff_density_min -1.339
_refine_diff_density_rms 0.115
_refine_ls_extinction_method none
_refine_ls_goodness_of_fit_ref 1.052
_refine_ls_hydrogen_treatment constr
_refine_ls_matrix_type full
_refine_ls_number_parameters 2057
_refine_ls_number_reflns 34424
_refine_ls_number_restraints 434
_refine_ls_restrained_S_all 1.056
_refine_ls_R_factor_all 0.1300
_refine_ls_R_factor_gt 0.0805
_refine_ls_shift/su_max 0.001
_refine_ls_shift/su_mean 0.000
_refine_ls_structure_factor_coef Fsqd
_refine_ls_weighting_details 'w=1/[\s^2^(Fo^2^)+(0.0733P)^2^+33.8581P] where P=(Fo^2^+2Fc^2^)/3'
_refine_ls_weighting_scheme calc
_refine_ls_wR_factor_gt 0.1812
_refine_ls_wR_factor_ref 0.2130
_reflns_Friedel_coverage 0.000
_reflns_number_gt 23396
_reflns_number_total 34424
_reflns_threshold_expression 'I > 2\s(I)'
_cod_data_source_file c6cc08906b2.cif
_cod_data_source_block md538_twin5
_cod_database_code 7119257
_shelx_space_group_comment
;
The symmetry employed for this shelxl refinement is uniquely defined
by the following loop, which should always be used as a source of
symmetry information in preference to the above space-group names.
They are only intended as comments.
;
_shelx_estimated_absorpt_t_min 0.755
_shelx_estimated_absorpt_t_max 0.865
_shelxl_version_number 2014-3

loop_
_space_group_symop_operation_xyz
'x, y, z'
'-x, -y, -z'

loop_
_atom_site_label
_atom_site_type_symbol
_atom_site_fract_x
_atom_site_fract_y
_atom_site_fract_z
_atom_site_U_iso_or_equiv
_atom_site_adp_type
_atom_site_occupancy
_atom_site_site_symmetry_order
_atom_site_calc_flag
_atom_site_refinement_flags_posn
_atom_site_refinement_flags_adp
_atom_site_refinement_flags_occupancy
_atom_site_disorder_assembly
_atom_site_disorder_group
Fe1 Fe 0.62811(5) -0.02600(3) 0.73010(3) 0.01825(15) Uani 1 1 d . . . . .
N1 N 0.5056(3) -0.0793(2) 0.74761(16) 0.0207(9) Uani 1 1 d . . . . .
N2 N 0.5655(3) -0.0029(2) 0.78974(15) 0.0188(9) Uani 1 1 d . . . . .
N3 N 0.5838(3) 0.0377(2) 0.81586(15) 0.0178(8) Uani 1 1 d . . . . .
H3 H 0.6336 0.0647 0.8075 0.021 Uiso 1 1 calc R U . . .
N4 N 0.6513(3) 0.2553(2) 0.85373(15) 0.0216(9) Uani 1 1 d . . . . .
H4 H 0.6351 0.2451 0.8285 0.026 Uiso 1 1 calc R U . . .
N5 N 0.7051(3) 0.3076(2) 0.84942(16) 0.0222(9) Uani 1 1 d . . . . .
N6 N 0.8244(4) 0.3952(2) 0.86426(19) 0.0307(11) Uani 1 1 d . . . . .
N7 N 0.7086(3) -0.1007(2) 0.76898(15) 0.0198(9) Uani 1 1 d . . . . .
N8 N 0.7547(3) 0.0179(2) 0.72266(15) 0.0176(8) Uani 1 1 d . . . . .
N9 N 0.7921(3) 0.0774(2) 0.70219(16) 0.0205(9) Uani 1 1 d . . . . .
H9A H 0.7578 0.1118 0.6868 0.025 Uiso 1 1 calc R U . . .
N10 N 0.8185(3) 0.3328(2) 0.66693(17) 0.0230(9) Uani 1 1 d . . . . .
H10H H 0.7802 0.3035 0.6887 0.028 Uiso 1 1 calc R U . . .
N11 N 0.7872(3) 0.3951(2) 0.64933(17) 0.0240(9) Uani 1 1 d . . . . .
N12 N 0.7701(4) 0.5229(3) 0.5930(2) 0.0372(12) Uani 1 1 d . . . . .
N13 N 0.6700(3) -0.0518(2) 0.66766(16) 0.0223(9) Uani 1 1 d . . . . .
N14 N 0.5639(3) 0.04673(19) 0.68470(15) 0.0170(8) Uani 1 1 d . . . . .
N15 N 0.5105(3) 0.10227(19) 0.68567(16) 0.0193(9) Uani 1 1 d . . . . .
H15A H 0.4960 0.1170 0.7117 0.023 Uiso 1 1 calc R U . . .
N16 N 0.4137(3) 0.3345(2) 0.71514(16) 0.0210(9) Uani 1 1 d . . . . .
H16 H 0.4676 0.3082 0.7173 0.025 Uiso 1 1 calc R U . . .
N17 N 0.3875(3) 0.3769(2) 0.74271(16) 0.0217(9) Uani 1 1 d . . . . .
N18 N 0.1714(4) 0.4889(3) 0.7300(2) 0.0357(12) Uani 1 1 d . . . . .
C1 C 0.4776(4) -0.1188(2) 0.7234(2) 0.0232(11) Uani 1 1 d . . . . .
H1A H 0.5128 -0.1174 0.6917 0.028 Uiso 1 1 calc R U . . .
C2 C 0.3998(4) -0.1611(3) 0.7428(2) 0.0238(11) Uani 1 1 d . . . . .
H2A H 0.3832 -0.1888 0.7248 0.029 Uiso 1 1 calc R U . . .
C3 C 0.3463(4) -0.1632(3) 0.7882(2) 0.0260(11) Uani 1 1 d . . . . .
H3A H 0.2935 -0.1927 0.8024 0.031 Uiso 1 1 calc R U . . .
C4 C 0.3718(4) -0.1210(3) 0.8127(2) 0.0243(11) Uani 1 1 d . . . . .
H4A H 0.3355 -0.1204 0.8438 0.029 Uiso 1 1 calc R U . . .
C5 C 0.4495(4) -0.0801(2) 0.79159(18) 0.0184(10) Uani 1 1 d . . . . .
C6 C 0.4844(4) -0.0348(2) 0.81422(18) 0.0168(10) Uani 1 1 d . . . . .
C7 C 0.4485(4) -0.0150(2) 0.85647(19) 0.0207(10) Uani 1 1 d . . . . .
H7A H 0.3912 -0.0299 0.8800 0.025 Uiso 1 1 calc R U . . .
C8 C 0.5141(4) 0.0306(2) 0.85666(18) 0.0190(10) Uani 1 1 d . . . . .
C9 C 0.5148(4) 0.0688(2) 0.89220(18) 0.0199(10) Uani 1 1 d . . . . .
C10 C 0.4582(4) 0.0474(3) 0.93889(19) 0.0238(11) Uani 1 1 d . . . . .
H10A H 0.4209 0.0089 0.9477 0.029 Uiso 1 1 calc R U . . .
C11 C 0.4579(5) 0.0837(3) 0.9719(2) 0.0294(12) Uani 1 1 d . . . . .
H11A H 0.4188 0.0700 1.0034 0.035 Uiso 1 1 calc R U . . .
C12 C 0.5129(4) 0.1393(3) 0.96029(19) 0.0245(11) Uani 1 1 d . . . . .
H12A H 0.5132 0.1624 0.9840 0.029 Uiso 1 1 calc R U . . .
C13 C 0.5677(4) 0.1611(2) 0.91390(19) 0.0208(10) Uani 1 1 d . . . . .
C14 C 0.5684(4) 0.1248(2) 0.88036(17) 0.0179(10) Uani 1 1 d . . . . .
H14A H 0.6068 0.1390 0.8487 0.022 Uiso 1 1 calc R U . . .
C15 C 0.6247(4) 0.2199(2) 0.90113(19) 0.0216(10) Uani 1 1 d . . . . .
C16 C 0.6664(4) 0.2511(3) 0.9287(2) 0.0252(11) Uani 1 1 d . . . . .
H16A H 0.6625 0.2386 0.9634 0.030 Uiso 1 1 calc R U . . .
C17 C 0.7157(4) 0.3049(3) 0.8953(2) 0.0237(11) Uani 1 1 d . . . . .
C18 C 0.7743(4) 0.3542(3) 0.9041(2) 0.0259(12) Uani 1 1 d . . . . .
C19 C 0.7785(5) 0.3574(3) 0.9508(2) 0.0378(15) Uani 1 1 d . . . . .
H19A H 0.7408 0.3287 0.9783 0.045 Uiso 1 1 calc R U . . .
C20 C 0.8390(6) 0.4035(3) 0.9573(3) 0.0467(18) Uani 1 1 d . . . . .
H20A H 0.8445 0.4061 0.9892 0.056 Uiso 1 1 calc R U . . .
C21 C 0.8892(6) 0.4441(3) 0.9169(3) 0.0484(19) Uani 1 1 d . . . . .
H21A H 0.9297 0.4765 0.9202 0.058 Uiso 1 1 calc R U . . .
C22 C 0.8819(5) 0.4390(3) 0.8712(3) 0.0403(16) Uani 1 1 d . . . . .
H22A H 0.9191 0.4676 0.8434 0.048 Uiso 1 1 calc R U . . .
C23 C 0.6797(4) -0.1610(3) 0.7917(2) 0.0279(12) Uani 1 1 d . . . . .
H23A H 0.6121 -0.1712 0.7925 0.033 Uiso 1 1 calc R U . . .
C24 C 0.7443(4) -0.2100(3) 0.8144(2) 0.0299(13) Uani 1 1 d . . . . .
H24A H 0.7212 -0.2528 0.8301 0.036 Uiso 1 1 calc R U . . .
C25 C 0.8423(5) -0.1958(3) 0.8140(2) 0.0349(14) Uani 1 1 d . . . . .
H25A H 0.8880 -0.2287 0.8292 0.042 Uiso 1 1 calc R U . . .
C26 C 0.8725(4) -0.1329(3) 0.7911(2) 0.0303(13) Uani 1 1 d . . . . .
H26A H 0.9392 -0.1214 0.7906 0.036 Uiso 1 1 calc R U . . .
C27 C 0.8047(4) -0.0873(2) 0.76899(19) 0.0223(11) Uani 1 1 d . . . . .
C28 C 0.8294(4) -0.0197(3) 0.74323(19) 0.0219(11) Uani 1 1 d . . . . .
C29 C 0.9151(4) 0.0161(3) 0.7345(2) 0.0224(11) Uani 1 1 d . . . . .
H29A H 0.9785 0.0010 0.7447 0.027 Uiso 1 1 calc R U . . .
C30 C 0.8888(4) 0.0780(2) 0.7082(2) 0.0203(10) Uani 1 1 d . . . . .
C31 C 0.9488(4) 0.1361(3) 0.6907(2) 0.0240(11) Uani 1 1 d . . . . .
C32 C 1.0544(4) 0.1302(3) 0.6865(2) 0.0314(13) Uani 1 1 d . . . . .
H32A H 1.0865 0.0880 0.6943 0.038 Uiso 1 1 calc R U . . .
C33 C 1.1118(4) 0.1849(3) 0.6713(2) 0.0350(14) Uani 1 1 d . . . . .
H33A H 1.1829 0.1801 0.6694 0.042 Uiso 1 1 calc R U . . .
C34 C 1.0665(4) 0.2466(3) 0.6587(2) 0.0309(13) Uani 1 1 d . . . . .
H34A H 1.1066 0.2840 0.6476 0.037 Uiso 1 1 calc R U . . .
C35 C 0.9624(4) 0.2541(3) 0.6623(2) 0.0240(11) Uani 1 1 d . . . . .
C36 C 0.9045(4) 0.1992(3) 0.6779(2) 0.0233(11) Uani 1 1 d . . . . .
H36A H 0.8335 0.2045 0.6800 0.028 Uiso 1 1 calc R U . . .
C37 C 0.9141(4) 0.3188(3) 0.6485(2) 0.0230(11) Uani 1 1 d . . . . .
C38 C 0.9463(4) 0.3773(3) 0.6159(2) 0.0266(12) Uani 1 1 d . . . . .
H38A H 1.0106 0.3851 0.5966 0.032 Uiso 1 1 calc R U . . .
C39 C 0.8660(4) 0.4228(3) 0.6171(2) 0.0251(11) Uani 1 1 d . . . . .
C40 C 0.8592(4) 0.4914(3) 0.5882(2) 0.0257(11) Uani 1 1 d . . . . .
C41 C 0.9427(4) 0.5201(3) 0.5571(2) 0.0300(13) Uani 1 1 d . . . . .
H41A H 1.0050 0.4962 0.5547 0.036 Uiso 1 1 calc R U . . .
C42 C 0.9331(5) 0.5842(3) 0.5297(3) 0.0415(16) Uani 1 1 d . . . . .
H42A H 0.9892 0.6050 0.5080 0.050 Uiso 1 1 calc R U . . .
C43 C 0.8431(6) 0.6178(3) 0.5338(3) 0.0424(16) Uani 1 1 d . . . . .
H43A H 0.8351 0.6620 0.5150 0.051 Uiso 1 1 calc R U . . .
C44 C 0.7633(5) 0.5852(3) 0.5663(3) 0.0424(16) Uani 1 1 d . . . . .
H44A H 0.7007 0.6085 0.5698 0.051 Uiso 1 1 calc R U . . .
C45 C 0.7277(4) -0.1044(3) 0.6621(2) 0.0249(11) Uani 1 1 d . . . . .
H45A H 0.7575 -0.1314 0.6891 0.030 Uiso 1 1 calc R U . . .
C46 C 0.7447(4) -0.1198(3) 0.6176(2) 0.0306(13) Uani 1 1 d . . . . .
H46A H 0.7866 -0.1568 0.6143 0.037 Uiso 1 1 calc R U . . .
C47 C 0.7013(5) -0.0820(3) 0.5784(2) 0.0317(13) Uani 1 1 d . . . . .
H47A H 0.7112 -0.0932 0.5483 0.038 Uiso 1 1 calc R U . . .
C48 C 0.6428(4) -0.0275(3) 0.5836(2) 0.0290(12) Uani 1 1 d . . . . .
H48A H 0.6117 -0.0004 0.5572 0.035 Uiso 1 1 calc R U . . .
C49 C 0.6307(4) -0.0133(2) 0.62835(19) 0.0212(10) Uani 1 1 d . . . . .
C50 C 0.5720(4) 0.0429(2) 0.63862(18) 0.0178(10) Uani 1 1 d . . . . .
C51 C 0.5220(4) 0.0957(2) 0.61004(19) 0.0203(10) Uani 1 1 d . . . . .
H51A H 0.5166 0.1043 0.5763 0.024 Uiso 1 1 calc R U . . .
C52 C 0.4817(4) 0.1331(2) 0.64122(18) 0.0184(10) Uani 1 1 d . . . . .
C53 C 0.4219(4) 0.1940(2) 0.63139(19) 0.0205(10) Uani 1 1 d . . . . .
C54 C 0.3725(4) 0.2128(3) 0.5902(2) 0.0238(11) Uani 1 1 d . . . . .
H54A H 0.3768 0.1853 0.5692 0.029 Uiso 1 1 calc R U . . .
C55 C 0.3175(4) 0.2714(3) 0.5800(2) 0.0248(11) Uani 1 1 d . . . . .
H55A H 0.2858 0.2842 0.5514 0.030 Uiso 1 1 calc R U . . .
C56 C 0.3077(4) 0.3115(2) 0.6105(2) 0.0218(11) Uani 1 1 d . . . . .
H56A H 0.2680 0.3510 0.6034 0.026 Uiso 1 1 calc R U . . .
C57 C 0.3561(4) 0.2941(2) 0.65210(18) 0.0189(10) Uani 1 1 d . . . . .
C58 C 0.4126(4) 0.2355(2) 0.66201(19) 0.0200(10) Uani 1 1 d . . . . .
H58A H 0.4458 0.2233 0.6902 0.024 Uiso 1 1 calc R U . . .
C59 C 0.3473(4) 0.3374(2) 0.68400(19) 0.0204(10) Uani 1 1 d . . . . .
C60 C 0.2743(4) 0.3841(2) 0.69131(19) 0.0208(10) Uani 1 1 d . . . . .
H60A H 0.2175 0.3980 0.6748 0.025 Uiso 1 1 calc R U . . .
C61 C 0.3021(4) 0.4070(2) 0.7287(2) 0.0217(11) Uani 1 1 d . . . . .
C62 C 0.2471(4) 0.4553(3) 0.7520(2) 0.0244(11) Uani 1 1 d . . . . .
C63 C 0.2703(5) 0.4640(4) 0.7944(3) 0.0422(16) Uani 1 1 d . . . . .
H63A H 0.3242 0.4394 0.8094 0.051 Uiso 1 1 calc R U . . .
C64 C 0.2138(6) 0.5095(4) 0.8152(3) 0.054(2) Uani 1 1 d . . . . .
H64A H 0.2292 0.5164 0.8444 0.065 Uiso 1 1 calc R U . . .
C65 C 0.1372(5) 0.5433(3) 0.7934(3) 0.0457(17) Uani 1 1 d . . . . .
H65A H 0.0970 0.5741 0.8072 0.055 Uiso 1 1 calc R U . . .
C66 C 0.1182(5) 0.5327(3) 0.7511(3) 0.0458(18) Uani 1 1 d . . . . .
H66A H 0.0648 0.5575 0.7357 0.055 Uiso 1 1 calc R U . . .
Fe2 Fe 0.63290(6) 0.51190(3) 0.75321(3) 0.01958(16) Uani 1 1 d . . . . .
N21 N 0.6707(3) 0.5339(2) 0.81067(17) 0.0233(9) Uani 1 1 d . . . . .
N22 N 0.5609(3) 0.44425(19) 0.80677(15) 0.0189(9) Uani 1 1 d . . . . .
N23 N 0.5035(3) 0.3934(2) 0.81235(16) 0.0213(9) Uani 1 1 d . . . . .
H23B H 0.4888 0.3805 0.7879 0.026 Uiso 1 1 calc R U . . .
N24 N 0.4099(3) 0.1687(2) 0.79405(15) 0.0183(8) Uani 1 1 d . . . . .
H24 H 0.4623 0.1936 0.7851 0.022 Uiso 1 1 calc R U . . .
N25 N 0.3915(3) 0.1265(2) 0.76996(16) 0.0202(9) Uani 1 1 d . . . . .
N26 N 0.1856(4) 0.0161(3) 0.81062(19) 0.0344(12) Uani 1 1 d . . . . .
N27 N 0.7191(3) 0.5801(2) 0.70466(17) 0.0219(9) Uani 1 1 d . . . . .
N28 N 0.7578(3) 0.45969(19) 0.74579(17) 0.0206(9) Uani 1 1 d . . . . .
N29 N 0.7908(3) 0.39777(19) 0.76377(16) 0.0198(9) Uani 1 1 d . . . . .
H29 H 0.7527 0.3662 0.7829 0.024 Uiso 1 1 calc R U . . .
N30 N 0.8077(3) 0.1400(2) 0.79977(17) 0.0222(9) Uani 1 1 d . . . . .
H30 H 0.7722 0.1721 0.7826 0.027 Uiso 1 1 calc R U . . .
N31 N 0.7747(3) 0.0789(2) 0.81997(16) 0.0220(9) Uani 1 1 d . . . . .
N32 N 0.9311(4) -0.0541(2) 0.88158(19) 0.0336(11) Uani 1 1 d . . . . .
N33 N 0.5105(3) 0.57181(19) 0.75196(15) 0.0199(9) Uani 1 1 d . . . . .
N34 N 0.5745(3) 0.4930(2) 0.70098(16) 0.0202(9) Uani 1 1 d . . . . .
N35 N 0.5962(3) 0.45281(19) 0.67157(15) 0.0194(9) Uani 1 1 d . . . . .
H35 H 0.6473 0.4243 0.6726 0.023 Uiso 1 1 calc R U . . .
N36 N 0.6664(3) 0.2306(2) 0.62670(16) 0.0224(9) Uani 1 1 d . . . . .
H36B H 0.6472 0.2422 0.6539 0.027 Uiso 1 1 calc R U . . .
N37 N 0.7187(3) 0.1748(2) 0.62497(16) 0.0221(9) Uani 1 1 d . . . . .
N38 N 0.8340(4) 0.0773(2) 0.59581(19) 0.0306(11) Uani 1 1 d . . . . .
C71 C 0.7307(4) 0.5809(3) 0.8103(2) 0.0287(13) Uani 1 1 d . . . . .
H71A H 0.7632 0.6059 0.7795 0.034 Uiso 1 1 calc R U . . .
C72 C 0.7482(5) 0.5954(3) 0.8521(3) 0.0367(15) Uani 1 1 d . . . . .
H72A H 0.7912 0.6295 0.8499 0.044 Uiso 1 1 calc R U . . .
C73 C 0.7021(5) 0.5594(3) 0.8969(3) 0.0399(16) Uani 1 1 d . . . . .
H73A H 0.7130 0.5682 0.9261 0.048 Uiso 1 1 calc R U . . .
C74 C 0.6393(5) 0.5099(3) 0.8990(2) 0.0304(13) Uani 1 1 d . . . . .
H74A H 0.6057 0.4847 0.9295 0.036 Uiso 1 1 calc R U . . .
C75 C 0.6273(4) 0.4983(2) 0.8551(2) 0.0236(11) Uani 1 1 d . . . . .
C76 C 0.5658(4) 0.4471(2) 0.8522(2) 0.0225(11) Uani 1 1 d . . . . .
C77 C 0.5105(4) 0.3989(3) 0.8868(2) 0.0253(11) Uani 1 1 d . . . . .
H77A H 0.5015 0.3910 0.9214 0.030 Uiso 1 1 calc R U . . .
C78 C 0.4710(4) 0.3644(2) 0.86051(19) 0.0201(10) Uani 1 1 d . . . . .
C79 C 0.4083(4) 0.3076(2) 0.87746(19) 0.0210(10) Uani 1 1 d . . . . .
C80 C 0.3549(4) 0.2920(3) 0.9250(2) 0.0279(12) Uani 1 1 d . . . . .
H80A H 0.3583 0.3192 0.9456 0.034 Uiso 1 1 calc R U . . .
C81 C 0.2972(5) 0.2371(3) 0.9423(2) 0.0311(13) Uani 1 1 d . . . . .
H81A H 0.2616 0.2267 0.9748 0.037 Uiso 1 1 calc R U . . .
C82 C 0.2911(4) 0.1970(3) 0.9123(2) 0.0272(12) Uani 1 1 d . . . . .
H82A H 0.2509 0.1596 0.9242 0.033 Uiso 1 1 calc R U . . .
C83 C 0.3442(4) 0.2121(3) 0.86480(19) 0.0215(10) Uani 1 1 d . . . . .
C84 C 0.4010(4) 0.2673(2) 0.84778(19) 0.0210(10) Uani 1 1 d . . . . .
H84A H 0.4358 0.2779 0.8152 0.025 Uiso 1 1 calc R U . . .
C85 C 0.3393(4) 0.1689(2) 0.83354(19) 0.0205(10) Uani 1 1 d . . . . .
C86 C 0.2709(4) 0.1244(3) 0.8350(2) 0.0220(11) Uani 1 1 d . . . . .
H86A H 0.2122 0.1127 0.8584 0.026 Uiso 1 1 calc R U . . .
C87 C 0.3053(4) 0.0996(2) 0.79485(19) 0.0219(11) Uani 1 1 d . . . . .
C88 C 0.2598(4) 0.0505(2) 0.7786(2) 0.0229(11) Uani 1 1 d . . . . .
C89 C 0.2915(4) 0.0423(3) 0.7331(2) 0.0270(12) Uani 1 1 d . . . . .
H89A H 0.3417 0.0689 0.7109 0.032 Uiso 1 1 calc R U . . .
C90 C 0.2487(5) -0.0059(3) 0.7200(2) 0.0379(15) Uani 1 1 d . . . . .
H90A H 0.2709 -0.0133 0.6889 0.046 Uiso 1 1 calc R U . . .
C91 C 0.1758(5) -0.0422(3) 0.7515(3) 0.0410(17) Uani 1 1 d . . . . .
H91A H 0.1465 -0.0754 0.7428 0.049 Uiso 1 1 calc R U . . .
C92 C 0.1445(5) -0.0305(3) 0.7964(2) 0.0369(15) Uani 1 1 d . . . . .
H92A H 0.0924 -0.0558 0.8182 0.044 Uiso 1 1 calc R U . . .
C93 C 0.6937(5) 0.6422(2) 0.6839(2) 0.0272(12) Uani 1 1 d . . . . .
H93A H 0.6260 0.6570 0.6908 0.033 Uiso 1 1 calc R U . . .
C94 C 0.7608(5) 0.6858(3) 0.6531(2) 0.0362(15) Uani 1 1 d . . . . .
H94A H 0.7394 0.7299 0.6395 0.043 Uiso 1 1 calc R U . . .
C95 C 0.8595(5) 0.6657(3) 0.6418(2) 0.0376(15) Uani 1 1 d . . . . .
H95A H 0.9068 0.6957 0.6207 0.045 Uiso 1 1 calc R U . . .
C96 C 0.8878(5) 0.6016(3) 0.6617(2) 0.0323(13) Uani 1 1 d . . . . .
H96A H 0.9549 0.5860 0.6542 0.039 Uiso 1 1 calc R U . . .
C97 C 0.8167(4) 0.5600(3) 0.6930(2) 0.0235(11) Uani 1 1 d . . . . .
C98 C 0.8372(4) 0.4918(2) 0.7173(2) 0.0241(11) Uani 1 1 d . . . . .
C99 C 0.9221(4) 0.4496(3) 0.7180(2) 0.0268(12) Uani 1 1 d . . . . .
H99A H 0.9878 0.4598 0.7009 0.032 Uiso 1 1 calc R U . . .
C100 C 0.8911(4) 0.3903(2) 0.7484(2) 0.0239(11) Uani 1 1 d . . . . .
C101 C 0.9465(4) 0.3279(3) 0.7631(2) 0.0238(11) Uani 1 1 d . . . . .
C102 C 1.0504(5) 0.3268(3) 0.7610(2) 0.0332(13) Uani 1 1 d . . . . .
H10B H 1.0846 0.3667 0.7508 0.040 Uiso 1 1 calc R U . . .
C103 C 1.1039(4) 0.2677(3) 0.7737(3) 0.0399(15) Uani 1 1 d . . . . .
H10C H 1.1749 0.2673 0.7718 0.048 Uiso 1 1 calc R U . . .
C104 C 1.0548(4) 0.2094(3) 0.7890(2) 0.0315(13) Uani 1 1 d . . . . .
H10D H 1.0924 0.1692 0.7977 0.038 Uiso 1 1 calc R U . . .
C105 C 0.9511(4) 0.2091(2) 0.7917(2) 0.0237(11) Uani 1 1 d . . . . .
C106 C 0.8986(4) 0.2686(2) 0.77873(19) 0.0227(11) Uani 1 1 d . . . . .
H10E H 0.8276 0.2690 0.7806 0.027 Uiso 1 1 calc R U . . .
C107 C 0.9009(4) 0.1470(2) 0.80858(19) 0.0222(11) Uani 1 1 d . . . . .
C108 C 0.9299(4) 0.0866(3) 0.8365(2) 0.0249(11) Uani 1 1 d . . . . .
H10F H 0.9916 0.0747 0.8492 0.030 Uiso 1 1 calc R U . . .
C109 C 0.8501(4) 0.0463(3) 0.8423(2) 0.0267(12) Uani 1 1 d . . . . .
C110 C 0.8437(4) -0.0240(3) 0.8709(2) 0.0230(11) Uani 1 1 d . . . . .
C111 C 0.7525(4) -0.0553(3) 0.8852(2) 0.0265(12) Uani 1 1 d . . . . .
H11B H 0.6918 -0.0324 0.8767 0.032 Uiso 1 1 calc R U . . .
C112 C 0.7522(5) -0.1203(3) 0.9121(2) 0.0322(13) Uani 1 1 d . . . . .
H11C H 0.6912 -0.1429 0.9226 0.039 Uiso 1 1 calc R U . . .
C113 C 0.8415(5) -0.1513(3) 0.9233(2) 0.0357(14) Uani 1 1 d . . . . .
H11D H 0.8435 -0.1961 0.9414 0.043 Uiso 1 1 calc R U . . .
C114 C 0.9281(5) -0.1172(3) 0.9083(3) 0.0387(15) Uani 1 1 d . . . . .
H11E H 0.9892 -0.1392 0.9171 0.046 Uiso 1 1 calc R U . . .
C115 C 0.4812(4) 0.6120(2) 0.7807(2) 0.0236(11) Uani 1 1 d . . . . .
H11F H 0.5198 0.6117 0.8055 0.028 Uiso 1 1 calc R U . . .
C116 C 0.3975(4) 0.6534(3) 0.7753(2) 0.0287(12) Uani 1 1 d . . . . .
H11G H 0.3784 0.6804 0.7967 0.034 Uiso 1 1 calc R U . . .
C117 C 0.3415(4) 0.6556(3) 0.7389(2) 0.0291(12) Uani 1 1 d . . . . .
H11H H 0.2845 0.6847 0.7340 0.035 Uiso 1 1 calc R U . . .
C118 C 0.3703(4) 0.6143(3) 0.7096(2) 0.0266(12) Uani 1 1 d . . . . .
H11I H 0.3326 0.6145 0.6844 0.032 Uiso 1 1 calc R U . . .
C119 C 0.4535(4) 0.5728(2) 0.71675(19) 0.0207(10) Uani 1 1 d . . . . .
C120 C 0.4912(4) 0.5273(2) 0.68863(19) 0.0211(10) Uani 1 1 d . . . . .
C121 C 0.4586(4) 0.5099(2) 0.65040(19) 0.0216(10) Uani 1 1 d . . . . .
H12B H 0.4013 0.5268 0.6349 0.026 Uiso 1 1 calc R U . . .
C122 C 0.5281(4) 0.4629(2) 0.64037(18) 0.0202(10) Uani 1 1 d . . . . .
C123 C 0.5317(4) 0.4252(2) 0.60422(18) 0.0194(10) Uani 1 1 d . . . . .
C124 C 0.4780(4) 0.4475(2) 0.56488(19) 0.0237(11) Uani 1 1 d . . . . .
H12C H 0.4397 0.4876 0.5609 0.028 Uiso 1 1 calc R U . . .
C125 C 0.4801(5) 0.4117(3) 0.5317(2) 0.0284(12) Uani 1 1 d . . . . .
H12D H 0.4429 0.4273 0.5051 0.034 Uiso 1 1 calc R U . . .
C126 C 0.5359(5) 0.3533(3) 0.5370(2) 0.0270(12) Uani 1 1 d . . . . .
H12E H 0.5371 0.3291 0.5139 0.032 Uiso 1 1 calc R U . . .
C127 C 0.5897(4) 0.3302(2) 0.57574(19) 0.0223(11) Uani 1 1 d . . . . .
C128 C 0.5868(4) 0.3664(2) 0.60964(19) 0.0209(10) Uani 1 1 d . . . . .
H12F H 0.6229 0.3504 0.6366 0.025 Uiso 1 1 calc R U . . .
C129 C 0.6465(4) 0.2671(2) 0.58228(19) 0.0211(10) Uani 1 1 d . . . . .
C130 C 0.6875(4) 0.2332(3) 0.5498(2) 0.0260(12) Uani 1 1 d . . . . .
H13A H 0.6860 0.2457 0.5154 0.031 Uiso 1 1 calc R U . . .
C131 C 0.7324(4) 0.1760(3) 0.5774(2) 0.0229(11) Uani 1 1 d . . . . .
C132 C 0.7883(4) 0.1215(3) 0.5616(2) 0.0260(12) Uani 1 1 d . . . . .
C133 C 0.7903(5) 0.1164(3) 0.5150(2) 0.0367(14) Uani 1 1 d . . . . .
H13B H 0.7569 0.1486 0.4918 0.044 Uiso 1 1 calc R U . . .
C134 C 0.8428(5) 0.0625(4) 0.5023(3) 0.0454(17) Uani 1 1 d . . . . .
H13C H 0.8462 0.0575 0.4703 0.055 Uiso 1 1 calc R U . . .
C135 C 0.8892(5) 0.0173(3) 0.5375(3) 0.0364(15) Uani 1 1 d . . . . .
H13D H 0.9250 -0.0198 0.5303 0.044 Uiso 1 1 calc R U . . .
C136 C 0.8830(4) 0.0268(3) 0.5823(3) 0.0348(14) Uani 1 1 d . . . . .
H13E H 0.9158 -0.0048 0.6060 0.042 Uiso 1 1 calc R U . . .
Cl1 Cl 0.62674(8) 0.24318(6) 0.74267(5) 0.0208(2) Uani 1 1 d . . . . .
Fe3 Fe 1.04193(7) -0.25374(6) 0.71398(6) 0.0599(3) Uani 1 1 d . . . . .
Cl2 Cl 1.12530(13) -0.22361(10) 0.76274(9) 0.0588(6) Uani 1 1 d . . . . .
Cl3 Cl 1.14155(16) -0.30028(12) 0.66471(10) 0.0756(7) Uani 1 1 d . . . . .
Cl4 Cl 0.93485(16) -0.32489(12) 0.75981(12) 0.0841(9) Uani 1 1 d . . . . .
Cl5 Cl 0.96500(19) -0.16804(14) 0.67079(12) 0.0905(9) Uani 1 1 d . . . . .
Cl6 Cl 0.52098(12) 0.70269(7) 0.85634(5) 0.0335(3) Uani 1 1 d D . . . .
Fe4 Fe 0.53562(10) 0.70908(5) 0.92962(3) 0.0328(3) Uani 0.873(3) 1 d D . P A 1
Cl7 Cl 0.69308(15) 0.70540(9) 0.94143(7) 0.0412(5) Uani 0.873(3) 1 d D . P A 1
Cl8 Cl 0.4636(4) 0.6263(2) 0.98359(13) 0.0844(15) Uani 0.873(3) 1 d D . P A 1
Cl9 Cl 0.4640(2) 0.80315(12) 0.93479(8) 0.0744(9) Uani 0.873(3) 1 d D . P A 1
Fe4B Fe 0.4715(7) 0.7115(4) 0.9297(3) 0.050(3) Uiso 0.127(3) 1 d D . P A 2
Cl7B Cl 0.3290(11) 0.7648(8) 0.9352(6) 0.083(6) Uiso 0.127(3) 1 d D . P A 2
Cl8B Cl 0.4678(11) 0.6154(5) 0.9831(4) 0.011(2) Uiso 0.127(3) 1 d D . P A 2
Cl9B Cl 0.5873(14) 0.7657(10) 0.9478(7) 0.162(14) Uiso 0.127(3) 1 d D . P A 2
Fe5 Fe 0.53449(7) 0.76852(4) 0.57053(3) 0.0343(2) Uani 1 1 d D . . . .
Cl10 Cl 0.52466(11) 0.78100(7) 0.64399(5) 0.0310(3) Uani 1 1 d . . . . .
Cl11 Cl 0.69236(13) 0.77063(8) 0.53529(6) 0.0423(4) Uani 1 1 d . . . . .
Cl12 Cl 0.45453(14) 0.84869(13) 0.52450(6) 0.0663(6) Uani 1 1 d . . . . .
Cl13 Cl 0.4829(3) 0.67059(14) 0.57858(8) 0.0539(13) Uani 0.785(9) 1 d D . P B 1
Cl14 Cl 0.4241(9) 0.6952(5) 0.5755(3) 0.050(3) Uiso 0.215(9) 1 d D . P B 2
C1S C 0.0573(7) 0.0867(5) 0.9558(4) 0.082(3) Uani 1 1 d D . . . .
H1SA H -0.0126 0.0735 0.9628 0.123 Uiso 1 1 calc R U . . .
H1SB H 0.0727 0.1115 0.9212 0.123 Uiso 1 1 calc R U . . .
H1SC H 0.0669 0.1142 0.9766 0.123 Uiso 1 1 calc R U . . .
C2S C 0.1256(5) 0.0276(3) 0.9660(3) 0.0458(17) Uani 1 1 d D . . . .
C3S C 0.1345(6) -0.0172(4) 0.9396(3) 0.057(2) Uani 1 1 d D . . . .
H3SA H 0.0972 -0.0102 0.9132 0.068 Uiso 1 1 calc R U . . .
C4S C 0.1971(6) -0.0726(4) 0.9508(3) 0.059(2) Uani 1 1 d D . . . .
H4SA H 0.2018 -0.1035 0.9324 0.071 Uiso 1 1 calc R U . . .
C5S C 0.2528(6) -0.0829(3) 0.9891(3) 0.056(2) Uani 1 1 d D . . . .
H5SA H 0.2964 -0.1205 0.9965 0.067 Uiso 1 1 calc R U . . .
C6S C 0.2451(6) -0.0395(4) 1.0156(3) 0.055(2) Uani 1 1 d D . . . .
H6SA H 0.2823 -0.0470 1.0421 0.066 Uiso 1 1 calc R U . . .
C7S C 0.1824(5) 0.0163(4) 1.0041(3) 0.0487(18) Uani 1 1 d D . . . .
H7SA H 0.1783 0.0471 1.0226 0.058 Uiso 1 1 calc R U . . .
C8S C 0.2576(7) -0.1306(5) 0.6310(3) 0.075(3) Uani 1 1 d . . . . .
H8SA H 0.3290 -0.1433 0.6314 0.112 Uiso 1 1 calc R U . . .
H8SB H 0.2296 -0.1525 0.6107 0.112 Uiso 1 1 calc R U . . .
H8SC H 0.2215 -0.1435 0.6646 0.112 Uiso 1 1 calc R U . . .
C9S C 0.2461(7) -0.0576(4) 0.6100(3) 0.058(2) Uani 1 1 d . . . . .
C10S C 0.3244(6) -0.0197(5) 0.5814(3) 0.057(2) Uani 1 1 d . . . . .
H10G H 0.3888 -0.0400 0.5755 0.068 Uiso 1 1 calc R U . . .
C11S C 0.3111(8) 0.0471(5) 0.5613(3) 0.072(3) Uani 1 1 d . . . . .
H11J H 0.3659 0.0720 0.5418 0.086 Uiso 1 1 calc R U . . .
C12S C 0.2201(8) 0.0768(5) 0.5694(4) 0.076(3) Uani 1 1 d . . . . .
H12G H 0.2114 0.1226 0.5553 0.091 Uiso 1 1 calc R U . . .
C13S C 0.1403(7) 0.0418(4) 0.5975(3) 0.061(2) Uani 1 1 d . . . . .
H13F H 0.0770 0.0635 0.6032 0.073 Uiso 1 1 calc R U . . .
C14S C 0.1514(6) -0.0258(4) 0.6180(3) 0.0496(18) Uani 1 1 d . . . . .
H14B H 0.0956 -0.0501 0.6371 0.060 Uiso 1 1 calc R U . . .
C15S C 0.1248(11) 0.3447(8) 0.8819(6) 0.096(4) Uani 0.659(9) 1 d D U P C 1
H15B H 0.1635 0.3717 0.8942 0.144 Uiso 0.659(9) 1 calc R U P C 1
H15C H 0.1710 0.3158 0.8667 0.144 Uiso 0.659(9) 1 calc R U P C 1
H15D H 0.0858 0.3729 0.8575 0.144 Uiso 0.659(9) 1 calc R U P C 1
C16S C 0.0545(11) 0.3041(7) 0.9238(6) 0.107(3) Uani 0.659(9) 1 d D U P C 1
C17S C -0.0086(14) 0.2616(9) 0.9168(7) 0.116(3) Uani 0.659(9) 1 d D U P C 1
H17A H -0.0059 0.2555 0.8852 0.140 Uiso 0.659(9) 1 calc R U P C 1
C18S C -0.0768(15) 0.2275(10) 0.9557(7) 0.124(3) Uani 0.659(9) 1 d D U P C 1
H18A H -0.1223 0.1999 0.9499 0.149 Uiso 0.659(9) 1 calc R U P C 1
C19S C -0.0798(14) 0.2329(9) 1.0036(7) 0.123(4) Uani 0.659(9) 1 d D U P C 1
H19B H -0.1272 0.2096 1.0298 0.147 Uiso 0.659(9) 1 calc R U P C 1
C20S C -0.0145(14) 0.2716(9) 1.0117(6) 0.119(3) Uani 0.659(9) 1 d D U P C 1
H20B H -0.0146 0.2755 1.0438 0.143 Uiso 0.659(9) 1 calc R U P C 1
C21S C 0.0543(14) 0.3065(9) 0.9718(6) 0.110(3) Uani 0.659(9) 1 d D U P C 1
H21B H 0.1019 0.3323 0.9779 0.132 Uiso 0.659(9) 1 calc R U P C 1
C35S C 0.092(3) 0.3633(15) 0.8738(14) 0.117(8) Uiso 0.341(9) 1 d D U P C 2
C36S C 0.0540(18) 0.2992(12) 0.9076(10) 0.108(4) Uiso 0.341(9) 1 d D U P C 2
C37S C 0.005(2) 0.2579(15) 0.8906(10) 0.116(4) Uiso 0.341(9) 1 d D U P C 2
C38S C -0.029(3) 0.1987(15) 0.9212(12) 0.121(5) Uiso 0.341(9) 1 d D U P C 2
C39S C -0.010(3) 0.1779(14) 0.9697(11) 0.125(4) Uiso 0.341(9) 1 d D U P C 2
C40S C 0.030(3) 0.2207(15) 0.9872(10) 0.115(4) Uiso 0.341(9) 1 d D U P C 2
C41S C 0.059(3) 0.2820(15) 0.9579(10) 0.112(4) Uiso 0.341(9) 1 d D U P C 2
C22S C 0.1713(16) 0.6719(8) 0.8859(7) 0.224(8) Uani 1 1 d D U . . .
H22B H 0.2332 0.6961 0.8732 0.336 Uiso 1 1 calc R U . . .
H22C H 0.1323 0.6766 0.8592 0.336 Uiso 1 1 calc R U . . .
H22D H 0.1314 0.6895 0.9114 0.336 Uiso 1 1 calc R U . . .
C23S C 0.1979(10) 0.5999(7) 0.9078(5) 0.128(3) Uani 1 1 d D U . . .
C24S C 0.1157(10) 0.5591(7) 0.9276(5) 0.128(3) Uani 1 1 d D U . . .
H24B H 0.0497 0.5751 0.9219 0.154 Uiso 1 1 calc R U . . .
C25S C 0.1313(11) 0.4959(7) 0.9553(5) 0.127(3) Uani 1 1 d D U . . .
H25B H 0.0745 0.4696 0.9689 0.153 Uiso 1 1 calc R U . . .
C26S C 0.2247(10) 0.4689(7) 0.9642(5) 0.125(3) Uani 1 1 d D U . . .
H26B H 0.2318 0.4247 0.9830 0.150 Uiso 1 1 calc R U . . .
C27S C 0.3053(10) 0.5054(7) 0.9464(5) 0.120(3) Uani 1 1 d D U . . .
H27A H 0.3704 0.4872 0.9521 0.144 Uiso 1 1 calc R U . . .
C28S C 0.2929(10) 0.5724(7) 0.9186(5) 0.130(3) Uani 1 1 d D U . . .
H28A H 0.3501 0.5987 0.9072 0.156 Uiso 1 1 calc R U . . .
O1S O 0.1771(5) 0.4656(3) 0.5879(2) 0.0719(17) Uani 1 1 d . . . . .
C29S C 0.2012(5) 0.5220(4) 0.5675(3) 0.054(2) Uani 1 1 d . . . . .
C30S C 0.2294(6) 0.5445(5) 0.5137(3) 0.070(3) Uani 1 1 d . . . . .
H30A H 0.2139 0.5109 0.4991 0.104 Uiso 1 1 calc R U . . .
H30B H 0.3015 0.5523 0.5057 0.104 Uiso 1 1 calc R U . . .
H30C H 0.1914 0.5851 0.5005 0.104 Uiso 1 1 calc R U . . .
C31S C 0.1979(8) 0.5709(6) 0.5956(4) 0.088(3) Uani 1 1 d . . . . .
H31A H 0.1817 0.5493 0.6307 0.133 Uiso 1 1 calc R U . . .
H31B H 0.1464 0.6050 0.5855 0.133 Uiso 1 1 calc R U . . .
H31C H 0.2636 0.5907 0.5890 0.133 Uiso 1 1 calc R U . . .
O2S O 1.0658(7) 0.7194(5) 0.5298(4) 0.123(3) Uani 1 1 d . U . . .
C32S C 1.0134(8) 0.7648(5) 0.5038(4) 0.079(2) Uani 1 1 d . U . . .
C33S C 0.9976(11) 0.7694(6) 0.4563(4) 0.106(3) Uani 1 1 d . U . . .
H33B H 1.0307 0.7317 0.4462 0.159 Uiso 1 1 calc R U . . .
H33C H 1.0256 0.8098 0.4338 0.159 Uiso 1 1 calc R U . . .
H33D H 0.9252 0.7698 0.4553 0.159 Uiso 1 1 calc R U . . .
C34S C 0.9622(7) 0.8184(6) 0.5270(4) 0.093(3) Uani 1 1 d . U . . .
H34B H 0.9976 0.8207 0.5535 0.139 Uiso 1 1 calc R U . . .
H34C H 0.8920 0.8076 0.5402 0.139 Uiso 1 1 calc R U . . .
H34D H 0.9643 0.8606 0.5019 0.139 Uiso 1 1 calc R U . . .

loop_
_atom_site_aniso_label
_atom_site_aniso_U_11
_atom_site_aniso_U_22
_atom_site_aniso_U_33
_atom_site_aniso_U_23
_atom_site_aniso_U_13
_atom_site_aniso_U_12
Fe1 0.0195(4) 0.0136(3) 0.0232(4) -0.0075(3) -0.0020(3) -0.0033(3)
N1 0.021(2) 0.0160(19) 0.028(2) -0.0102(17) -0.0050(18) -0.0018(18)
N2 0.022(2) 0.0154(19) 0.021(2) -0.0067(17) -0.0036(17) -0.0043(18)
N3 0.019(2) 0.0157(19) 0.022(2) -0.0064(17) -0.0040(17) -0.0075(17)
N4 0.030(2) 0.019(2) 0.018(2) -0.0062(17) -0.0030(18) -0.0045(19)
N5 0.026(2) 0.021(2) 0.022(2) -0.0071(18) -0.0068(19) -0.0040(19)
N6 0.036(3) 0.022(2) 0.036(3) -0.006(2) -0.014(2) -0.003(2)
N7 0.023(2) 0.0156(19) 0.021(2) -0.0074(17) 0.0001(18) -0.0027(18)
N8 0.017(2) 0.0161(19) 0.023(2) -0.0084(17) -0.0038(17) -0.0025(17)
N9 0.020(2) 0.016(2) 0.024(2) -0.0055(17) 0.0007(18) -0.0026(18)
N10 0.020(2) 0.016(2) 0.031(2) -0.0029(18) -0.0039(19) -0.0075(18)
N11 0.021(2) 0.024(2) 0.030(2) -0.0113(19) -0.0037(19) -0.0026(19)
N12 0.029(3) 0.032(3) 0.051(3) -0.013(2) -0.003(2) -0.006(2)
N13 0.023(2) 0.017(2) 0.028(2) -0.0095(18) 0.0024(19) -0.0066(18)
N14 0.021(2) 0.0125(18) 0.019(2) -0.0072(16) -0.0004(17) -0.0037(17)
N15 0.024(2) 0.0140(18) 0.022(2) -0.0083(16) -0.0035(18) -0.0019(18)
N16 0.022(2) 0.018(2) 0.025(2) -0.0102(18) -0.0059(18) 0.0010(18)
N17 0.024(2) 0.023(2) 0.021(2) -0.0111(18) -0.0023(18) -0.0029(19)
N18 0.030(3) 0.033(3) 0.053(3) -0.026(3) -0.010(2) 0.005(2)
C1 0.029(3) 0.018(2) 0.024(3) -0.008(2) -0.001(2) -0.002(2)
C2 0.024(3) 0.019(2) 0.032(3) -0.009(2) -0.005(2) -0.008(2)
C3 0.028(3) 0.022(3) 0.026(3) -0.002(2) -0.001(2) -0.011(2)
C4 0.025(3) 0.023(3) 0.024(3) -0.006(2) -0.002(2) -0.004(2)
C5 0.022(3) 0.012(2) 0.021(2) -0.0015(19) -0.007(2) -0.005(2)
C6 0.016(2) 0.014(2) 0.021(2) -0.0065(19) -0.0022(19) -0.006(2)
C7 0.023(3) 0.019(2) 0.020(2) -0.004(2) -0.003(2) -0.004(2)
C8 0.018(2) 0.018(2) 0.020(2) -0.0051(19) -0.004(2) 0.002(2)
C9 0.020(2) 0.022(2) 0.020(2) -0.008(2) -0.008(2) 0.002(2)
C10 0.028(3) 0.021(2) 0.022(3) -0.005(2) -0.003(2) -0.009(2)
C11 0.038(3) 0.028(3) 0.019(3) -0.004(2) 0.002(2) -0.007(3)
C12 0.031(3) 0.026(3) 0.021(2) -0.012(2) -0.001(2) -0.007(2)
C13 0.024(3) 0.020(2) 0.019(2) -0.003(2) -0.008(2) -0.004(2)
C14 0.022(2) 0.019(2) 0.013(2) -0.0056(19) -0.0010(19) -0.004(2)
C15 0.026(3) 0.020(2) 0.021(2) -0.009(2) -0.004(2) -0.001(2)
C16 0.033(3) 0.025(3) 0.020(3) -0.008(2) -0.009(2) -0.005(2)
C17 0.028(3) 0.019(2) 0.029(3) -0.010(2) -0.013(2) 0.001(2)
C18 0.030(3) 0.021(3) 0.031(3) -0.010(2) -0.010(2) -0.005(2)
C19 0.049(4) 0.037(3) 0.035(3) -0.019(3) -0.012(3) -0.006(3)
C20 0.066(5) 0.038(4) 0.049(4) -0.024(3) -0.023(4) -0.008(4)
C21 0.061(5) 0.031(3) 0.064(5) -0.020(4) -0.026(4) -0.008(3)
C22 0.038(4) 0.025(3) 0.061(5) -0.014(3) -0.012(3) -0.007(3)
C23 0.025(3) 0.022(3) 0.038(3) -0.010(2) -0.003(2) -0.003(2)
C24 0.032(3) 0.020(3) 0.037(3) -0.005(2) -0.005(3) -0.003(2)
C25 0.036(3) 0.022(3) 0.040(3) 0.002(3) -0.008(3) 0.004(3)
C26 0.024(3) 0.026(3) 0.043(3) -0.011(3) -0.009(3) 0.003(2)
C27 0.026(3) 0.018(2) 0.023(3) -0.006(2) -0.005(2) -0.001(2)
C28 0.025(3) 0.021(2) 0.021(2) -0.010(2) 0.000(2) 0.002(2)
C29 0.016(2) 0.022(3) 0.030(3) -0.009(2) -0.002(2) -0.001(2)
C30 0.013(2) 0.020(2) 0.028(3) -0.009(2) 0.002(2) -0.006(2)
C31 0.021(3) 0.020(2) 0.034(3) -0.013(2) -0.002(2) -0.003(2)
C32 0.027(3) 0.023(3) 0.043(3) -0.011(3) 0.002(3) -0.005(2)
C33 0.018(3) 0.029(3) 0.053(4) -0.007(3) 0.006(3) -0.008(2)
C34 0.022(3) 0.024(3) 0.044(4) -0.007(3) 0.002(3) -0.009(2)
C35 0.024(3) 0.018(2) 0.028(3) -0.005(2) -0.001(2) -0.004(2)
C36 0.018(2) 0.024(3) 0.028(3) -0.009(2) 0.003(2) -0.008(2)
C37 0.017(2) 0.022(3) 0.029(3) -0.006(2) -0.002(2) -0.006(2)
C38 0.023(3) 0.022(3) 0.034(3) -0.008(2) 0.001(2) -0.004(2)
C39 0.023(3) 0.023(3) 0.030(3) -0.010(2) 0.000(2) -0.006(2)
C40 0.019(3) 0.025(3) 0.033(3) -0.008(2) 0.000(2) -0.005(2)
C41 0.020(3) 0.029(3) 0.036(3) -0.002(3) -0.002(2) -0.001(2)
C42 0.041(4) 0.030(3) 0.046(4) -0.001(3) 0.004(3) -0.012(3)
C43 0.051(4) 0.031(3) 0.040(4) -0.002(3) -0.008(3) 0.003(3)
C44 0.032(3) 0.045(4) 0.055(4) -0.022(3) -0.010(3) 0.009(3)
C45 0.020(3) 0.018(2) 0.037(3) -0.009(2) -0.002(2) 0.000(2)
C46 0.030(3) 0.023(3) 0.041(3) -0.013(3) 0.000(3) -0.007(2)
C47 0.037(3) 0.031(3) 0.033(3) -0.025(3) 0.008(3) -0.005(3)
C48 0.033(3) 0.033(3) 0.024(3) -0.014(2) 0.001(2) -0.006(3)
C49 0.021(3) 0.021(2) 0.023(3) -0.009(2) 0.000(2) -0.003(2)
C50 0.018(2) 0.017(2) 0.021(2) -0.008(2) -0.006(2) -0.001(2)
C51 0.024(3) 0.019(2) 0.019(2) -0.009(2) 0.000(2) -0.004(2)
C52 0.015(2) 0.019(2) 0.021(2) -0.0064(19) 0.0013(19) -0.010(2)
C53 0.020(2) 0.019(2) 0.021(2) -0.005(2) 0.001(2) -0.001(2)
C54 0.025(3) 0.024(3) 0.027(3) -0.012(2) -0.005(2) -0.003(2)
C55 0.026(3) 0.023(3) 0.026(3) -0.005(2) -0.011(2) -0.003(2)
C56 0.018(2) 0.017(2) 0.030(3) -0.004(2) -0.006(2) -0.002(2)
C57 0.016(2) 0.020(2) 0.019(2) -0.0035(19) -0.0005(19) -0.006(2)
C58 0.020(2) 0.016(2) 0.023(3) -0.002(2) -0.005(2) -0.002(2)
C59 0.020(2) 0.016(2) 0.024(3) -0.005(2) -0.003(2) -0.003(2)
C60 0.022(3) 0.018(2) 0.023(3) -0.005(2) -0.003(2) -0.005(2)
C61 0.019(2) 0.021(2) 0.027(3) -0.008(2) 0.000(2) -0.007(2)
C62 0.024(3) 0.020(2) 0.030(3) -0.010(2) 0.001(2) -0.006(2)
C63 0.043(4) 0.050(4) 0.039(4) -0.024(3) -0.006(3) 0.010(3)
C64 0.072(5) 0.055(5) 0.043(4) -0.029(4) -0.009(4) 0.010(4)
C65 0.042(4) 0.042(4) 0.064(5) -0.035(4) -0.008(3) 0.008(3)
C66 0.036(4) 0.040(4) 0.072(5) -0.030(4) -0.017(4) 0.009(3)
Fe2 0.0223(4) 0.0131(3) 0.0266(4) -0.0079(3) -0.0068(3) -0.0038(3)
N21 0.026(2) 0.0147(19) 0.033(3) -0.0086(18) -0.011(2) -0.0023(18)
N22 0.022(2) 0.0147(19) 0.023(2) -0.0083(17) -0.0054(18) -0.0021(17)
N23 0.024(2) 0.018(2) 0.026(2) -0.0130(18) 0.0010(18) -0.0084(18)
N24 0.018(2) 0.0153(19) 0.021(2) -0.0040(17) -0.0006(17) -0.0072(17)
N25 0.020(2) 0.0166(19) 0.025(2) -0.0060(17) -0.0035(18) -0.0064(18)
N26 0.034(3) 0.033(3) 0.037(3) -0.009(2) -0.005(2) -0.005(2)
N27 0.026(2) 0.0145(19) 0.028(2) -0.0066(18) -0.0086(19) -0.0072(18)
N28 0.022(2) 0.0112(18) 0.031(2) -0.0080(18) -0.0063(19) -0.0055(17)
N29 0.025(2) 0.0108(18) 0.025(2) -0.0032(17) -0.0086(18) -0.0019(17)
N30 0.021(2) 0.0149(19) 0.029(2) -0.0025(18) -0.0046(19) -0.0015(18)
N31 0.022(2) 0.022(2) 0.023(2) -0.0054(18) -0.0045(18) -0.0026(19)
N32 0.030(3) 0.025(2) 0.039(3) 0.004(2) -0.006(2) -0.001(2)
N33 0.024(2) 0.0146(19) 0.022(2) -0.0057(17) -0.0017(18) -0.0058(18)
N34 0.024(2) 0.0127(19) 0.026(2) -0.0079(17) -0.0034(18) -0.0010(18)
N35 0.023(2) 0.0139(19) 0.021(2) -0.0032(17) -0.0037(18) -0.0027(17)
N36 0.024(2) 0.021(2) 0.025(2) -0.0110(18) -0.0020(18) -0.0003(19)
N37 0.026(2) 0.016(2) 0.026(2) -0.0090(18) -0.0016(19) -0.0020(18)
N38 0.024(2) 0.023(2) 0.044(3) -0.011(2) 0.000(2) 0.000(2)
C71 0.033(3) 0.015(2) 0.042(3) -0.008(2) -0.013(3) -0.007(2)
C72 0.043(4) 0.023(3) 0.054(4) -0.018(3) -0.021(3) -0.003(3)
C73 0.054(4) 0.030(3) 0.048(4) -0.020(3) -0.031(3) 0.005(3)
C74 0.042(3) 0.026(3) 0.030(3) -0.015(2) -0.014(3) 0.002(3)
C75 0.029(3) 0.017(2) 0.031(3) -0.014(2) -0.010(2) -0.001(2)
C76 0.030(3) 0.015(2) 0.026(3) -0.009(2) -0.011(2) 0.004(2)
C77 0.031(3) 0.023(3) 0.026(3) -0.012(2) -0.005(2) -0.001(2)
C78 0.023(3) 0.017(2) 0.022(2) -0.007(2) -0.005(2) -0.003(2)
C79 0.021(2) 0.018(2) 0.024(3) -0.005(2) -0.004(2) -0.001(2)
C80 0.033(3) 0.028(3) 0.027(3) -0.014(2) 0.002(2) -0.010(3)
C81 0.038(3) 0.032(3) 0.026(3) -0.010(2) -0.003(3) -0.006(3)
C82 0.033(3) 0.021(3) 0.028(3) -0.007(2) -0.003(2) -0.009(2)
C83 0.019(2) 0.025(3) 0.021(2) -0.008(2) -0.001(2) -0.003(2)
C84 0.022(3) 0.020(2) 0.023(3) -0.007(2) -0.004(2) 0.000(2)
C85 0.020(2) 0.021(2) 0.021(2) -0.005(2) -0.003(2) -0.003(2)
C86 0.020(2) 0.023(3) 0.025(3) -0.008(2) -0.004(2) -0.003(2)
C87 0.023(3) 0.018(2) 0.025(3) -0.005(2) -0.004(2) -0.004(2)
C88 0.019(2) 0.017(2) 0.033(3) -0.007(2) -0.006(2) -0.004(2)
C89 0.027(3) 0.031(3) 0.022(3) -0.007(2) -0.003(2) 0.002(2)
C90 0.034(3) 0.047(4) 0.041(4) -0.024(3) -0.011(3) 0.008(3)
C91 0.035(3) 0.031(3) 0.070(5) -0.025(3) -0.028(3) 0.002(3)
C92 0.026(3) 0.038(3) 0.043(4) 0.002(3) -0.011(3) -0.016(3)
C93 0.033(3) 0.013(2) 0.040(3) -0.009(2) -0.014(3) -0.004(2)
C94 0.044(4) 0.018(3) 0.046(4) 0.001(3) -0.017(3) -0.014(3)
C95 0.042(4) 0.025(3) 0.044(4) -0.002(3) -0.011(3) -0.008(3)
C96 0.027(3) 0.028(3) 0.040(3) -0.004(3) -0.004(3) -0.010(3)
C97 0.022(3) 0.020(2) 0.030(3) -0.005(2) -0.011(2) -0.004(2)
C98 0.028(3) 0.014(2) 0.034(3) -0.008(2) -0.008(2) -0.007(2)
C99 0.021(3) 0.023(3) 0.038(3) -0.010(2) -0.003(2) -0.007(2)
C100 0.022(3) 0.017(2) 0.036(3) -0.011(2) -0.009(2) 0.000(2)
C101 0.022(3) 0.023(3) 0.026(3) -0.007(2) -0.004(2) -0.001(2)
C102 0.029(3) 0.026(3) 0.042(3) -0.001(3) -0.009(3) -0.006(3)
C103 0.023(3) 0.035(3) 0.059(4) -0.008(3) -0.006(3) -0.003(3)
C104 0.023(3) 0.024(3) 0.045(4) -0.004(3) -0.009(3) 0.003(2)
C105 0.020(3) 0.018(2) 0.033(3) -0.005(2) -0.007(2) -0.004(2)
C106 0.019(2) 0.021(2) 0.031(3) -0.009(2) -0.005(2) -0.003(2)
C107 0.022(3) 0.020(2) 0.024(3) -0.005(2) -0.001(2) 0.000(2)
C108 0.023(3) 0.023(3) 0.031(3) -0.008(2) -0.009(2) 0.002(2)
C109 0.025(3) 0.026(3) 0.033(3) -0.015(2) -0.005(2) 0.000(2)
C110 0.022(3) 0.021(2) 0.026(3) -0.007(2) -0.003(2) -0.002(2)
C111 0.025(3) 0.021(3) 0.035(3) -0.006(2) -0.009(2) -0.003(2)
C112 0.028(3) 0.026(3) 0.040(3) -0.005(3) -0.001(3) -0.011(3)
C113 0.041(4) 0.024(3) 0.036(3) 0.000(3) -0.003(3) -0.002(3)
C114 0.035(3) 0.029(3) 0.047(4) -0.002(3) -0.013(3) 0.008(3)
C115 0.031(3) 0.014(2) 0.031(3) -0.012(2) -0.008(2) 0.000(2)
C116 0.032(3) 0.020(3) 0.038(3) -0.016(2) -0.003(3) -0.001(2)
C117 0.029(3) 0.023(3) 0.040(3) -0.015(2) -0.008(3) 0.001(2)
C118 0.026(3) 0.021(2) 0.034(3) -0.007(2) -0.006(2) -0.005(2)
C119 0.027(3) 0.014(2) 0.022(2) -0.0064(19) -0.001(2) -0.005(2)
C120 0.017(2) 0.019(2) 0.026(3) -0.004(2) -0.001(2) -0.004(2)
C121 0.020(2) 0.017(2) 0.028(3) -0.004(2) -0.007(2) -0.002(2)
C122 0.025(3) 0.016(2) 0.021(2) -0.0075(19) 0.001(2) -0.006(2)
C123 0.021(2) 0.017(2) 0.020(2) -0.0055(19) 0.001(2) -0.007(2)
C124 0.028(3) 0.017(2) 0.024(3) -0.002(2) -0.005(2) -0.002(2)
C125 0.038(3) 0.024(3) 0.025(3) -0.005(2) -0.010(2) -0.005(3)
C126 0.041(3) 0.021(3) 0.024(3) -0.013(2) -0.006(2) -0.007(3)
C127 0.028(3) 0.019(2) 0.020(2) -0.006(2) -0.001(2) -0.003(2)
C128 0.023(3) 0.018(2) 0.023(3) -0.005(2) -0.006(2) -0.004(2)
C129 0.025(3) 0.018(2) 0.022(3) -0.006(2) -0.007(2) -0.002(2)
C130 0.034(3) 0.023(3) 0.024(3) -0.012(2) -0.003(2) -0.003(2)
C131 0.024(3) 0.023(3) 0.025(3) -0.012(2) -0.003(2) -0.004(2)
C132 0.028(3) 0.021(3) 0.032(3) -0.013(2) 0.000(2) -0.005(2)
C133 0.033(3) 0.040(3) 0.044(4) -0.021(3) -0.008(3) 0.002(3)
C134 0.044(4) 0.058(4) 0.045(4) -0.035(4) 0.001(3) -0.004(3)
C135 0.031(3) 0.029(3) 0.052(4) -0.021(3) 0.005(3) -0.001(3)
C136 0.023(3) 0.022(3) 0.058(4) -0.012(3) 0.002(3) -0.002(2)
Cl1 0.0199(5) 0.0222(5) 0.0212(5) -0.0069(4) -0.0016(5) -0.0055(5)
Fe3 0.0276(5) 0.0603(7) 0.1112(10) -0.0524(7) -0.0173(6) 0.0052(5)
Cl2 0.0364(9) 0.0574(12) 0.1011(17) -0.0480(12) -0.0157(10) -0.0022(8)
Cl3 0.0466(11) 0.0845(16) 0.120(2) -0.0675(16) -0.0230(12) 0.0186(11)
Cl4 0.0439(11) 0.0716(15) 0.159(3) -0.0755(17) 0.0082(13) -0.0189(11)
Cl5 0.0599(14) 0.0956(19) 0.130(2) -0.0567(18) -0.0299(15) 0.0389(14)
Cl6 0.0449(8) 0.0319(7) 0.0291(7) -0.0148(6) -0.0058(6) -0.0091(7)
Fe4 0.0464(8) 0.0325(5) 0.0226(5) -0.0109(4) -0.0069(5) -0.0032(5)
Cl7 0.0558(12) 0.0372(9) 0.0361(10) -0.0107(8) -0.0153(9) -0.0136(9)
Cl8 0.088(2) 0.111(3) 0.0380(14) 0.0175(17) -0.0104(13) -0.046(2)
Cl9 0.121(2) 0.0712(15) 0.0486(12) -0.0433(12) -0.0409(14) 0.0479(16)
Fe5 0.0466(5) 0.0350(5) 0.0235(4) -0.0084(4) -0.0067(4) -0.0108(4)
Cl10 0.0384(8) 0.0309(7) 0.0276(7) -0.0137(6) -0.0059(6) -0.0010(6)
Cl11 0.0506(10) 0.0430(9) 0.0337(8) -0.0155(7) -0.0044(7) 0.0099(8)
Cl12 0.0414(10) 0.1106(18) 0.0282(8) 0.0045(10) -0.0061(7) 0.0192(11)
Cl13 0.090(3) 0.0469(15) 0.0304(11) -0.0157(10) 0.0000(12) -0.0347(18)
C1S 0.064(6) 0.083(7) 0.091(7) -0.013(6) -0.013(5) 0.000(6)
C2S 0.042(4) 0.044(4) 0.046(4) -0.004(3) -0.004(3) -0.001(3)
C3S 0.071(6) 0.051(5) 0.052(5) -0.012(4) -0.025(4) 0.000(4)
C4S 0.054(5) 0.050(5) 0.077(6) -0.024(4) -0.008(4) 0.003(4)
C5S 0.055(5) 0.030(3) 0.078(6) -0.001(4) -0.016(4) -0.015(3)
C6S 0.050(5) 0.059(5) 0.052(5) -0.003(4) -0.017(4) -0.007(4)
C7S 0.046(4) 0.059(5) 0.043(4) -0.018(4) 0.004(3) -0.017(4)
C8S 0.073(6) 0.089(7) 0.051(5) -0.005(5) -0.012(5) 0.011(5)
C9S 0.064(5) 0.075(6) 0.044(4) -0.027(4) -0.016(4) -0.001(5)
C10S 0.046(4) 0.084(6) 0.048(4) -0.021(4) -0.013(4) -0.019(5)
C11S 0.069(6) 0.089(7) 0.065(6) -0.016(5) -0.015(5) -0.045(6)
C12S 0.076(7) 0.069(6) 0.093(7) -0.025(6) -0.027(6) -0.019(6)
C13S 0.063(5) 0.066(5) 0.067(5) -0.034(5) -0.024(5) 0.002(5)
C14S 0.049(4) 0.067(5) 0.038(4) -0.022(4) -0.008(3) 0.000(4)
C15S 0.080(8) 0.093(8) 0.109(6) -0.017(7) -0.033(6) 0.029(5)
C16S 0.099(5) 0.109(5) 0.111(4) -0.026(4) -0.026(4) 0.012(4)
C17S 0.114(5) 0.113(5) 0.121(4) -0.035(4) -0.015(4) 0.000(4)
C18S 0.118(5) 0.119(5) 0.127(5) -0.024(4) -0.016(4) -0.001(4)
C19S 0.116(6) 0.117(6) 0.122(4) -0.017(5) -0.016(5) 0.006(4)
C20S 0.115(6) 0.115(6) 0.115(4) -0.014(5) -0.023(4) 0.012(5)
C21S 0.103(5) 0.115(5) 0.109(4) -0.022(4) -0.027(4) 0.012(4)
C22S 0.247(14) 0.205(9) 0.151(14) 0.040(13) 0.002(13) -0.003(8)
C23S 0.129(6) 0.168(7) 0.113(7) -0.071(6) -0.025(6) -0.025(6)
C24S 0.122(6) 0.186(8) 0.115(8) -0.085(6) -0.031(6) -0.032(6)
C25S 0.119(6) 0.178(8) 0.119(8) -0.085(6) -0.020(6) -0.039(7)
C26S 0.131(7) 0.167(7) 0.114(7) -0.092(6) -0.021(6) -0.027(6)
C27S 0.112(6) 0.176(8) 0.108(7) -0.091(6) -0.020(6) -0.016(6)
C28S 0.120(6) 0.181(8) 0.118(8) -0.079(7) -0.020(6) -0.033(6)
O1S 0.060(4) 0.082(5) 0.070(4) -0.010(4) -0.017(3) -0.001(4)
C29S 0.029(4) 0.060(5) 0.070(5) -0.012(4) -0.018(4) 0.006(4)
C30S 0.044(5) 0.109(8) 0.055(5) -0.022(5) -0.001(4) -0.015(5)
C31S 0.092(8) 0.102(8) 0.094(8) -0.056(7) -0.041(6) 0.026(6)
O2S 0.116(7) 0.116(6) 0.125(6) -0.021(5) -0.014(5) 0.012(5)
C32S 0.088(6) 0.065(5) 0.090(5) -0.026(4) -0.006(5) -0.035(4)
C33S 0.153(10) 0.089(7) 0.068(5) -0.011(5) 0.017(5) -0.061(7)
C34S 0.060(5) 0.102(6) 0.118(8) -0.048(6) 0.032(5) -0.033(5)

loop_
_atom_type_symbol
_atom_type_description
_atom_type_scat_dispersion_real
_atom_type_scat_dispersion_imag
_atom_type_scat_source
C C 0.0040 0.0020 'XDisp Program in WinGX L.J. Farrugia, J.Appl.Cryst. 2012,45,849-854'
H H 0.0000 0.0000 'XDisp Program in WinGX L.J. Farrugia, J.Appl.Cryst. 2012,45,849-854'
N N 0.0076 0.0040 'XDisp Program in WinGX L.J. Farrugia, J.Appl.Cryst. 2012,45,849-854'
O O 0.0132 0.0074 'XDisp Program in WinGX L.J. Farrugia, J.Appl.Cryst. 2012,45,849-854'
Cl Cl 0.1697 0.1896 'XDisp Program in WinGX L.J. Farrugia, J.Appl.Cryst. 2012,45,849-854'
Fe Fe 0.3555 0.9930 'XDisp Program in WinGX L.J. Farrugia, J.Appl.Cryst. 2012,45,849-854'

loop_
_geom_angle_atom_site_label_1
_geom_angle_atom_site_label_2
_geom_angle_atom_site_label_3
_geom_angle
N2 Fe1 N14 95.52(17)
N2 Fe1 N8 95.95(17)
N14 Fe1 N8 95.55(17)
N2 Fe1 N1 79.91(17)
N14 Fe1 N1 92.77(17)
N8 Fe1 N1 171.04(18)
N2 Fe1 N13 170.92(18)
N14 Fe1 N13 80.45(17)
N8 Fe1 N13 92.54(17)
N1 Fe1 N13 92.11(17)
N2 Fe1 N7 91.53(17)
N14 Fe1 N7 172.28(17)
N8 Fe1 N7 80.54(17)
N1 Fe1 N7 91.57(17)
N13 Fe1 N7 93.01(17)
C1 N1 C5 116.7(4)
C1 N1 Fe1 127.8(4)
C5 N1 Fe1 115.3(3)
C6 N2 N3 106.2(4)
C6 N2 Fe1 116.5(3)
N3 N2 Fe1 137.3(3)
C8 N3 N2 110.3(4)
C8 N3 H3 124.9
N2 N3 H3 124.9
N5 N4 C15 113.1(4)
N5 N4 H4 123.4
C15 N4 H4 123.4
C17 N5 N4 105.0(4)
C22 N6 C18 117.9(5)
C23 N7 C27 117.6(5)
C23 N7 Fe1 127.6(4)
C27 N7 Fe1 114.7(3)
N9 N8 C28 105.6(4)
N9 N8 Fe1 138.7(3)
C28 N8 Fe1 115.7(3)
N8 N9 C30 111.5(4)
N8 N9 H9A 124.3
C30 N9 H9A 124.3
N11 N10 C37 114.5(4)
N11 N10 H10H 122.8
C37 N10 H10H 122.8
N10 N11 C39 104.1(4)
C40 N12 C44 117.2(6)
C45 N13 C49 118.1(5)
C45 N13 Fe1 126.7(4)
C49 N13 Fe1 115.1(3)
C50 N14 N15 105.9(4)
C50 N14 Fe1 115.6(3)
N15 N14 Fe1 138.5(3)
N14 N15 C52 111.4(4)
N14 N15 H15A 124.3
C52 N15 H15A 124.3
C59 N16 N17 112.1(4)
C59 N16 H16 123.9
N17 N16 H16 123.9
C61 N17 N16 105.3(4)
C62 N18 C66 117.0(5)
N1 C1 C2 122.7(5)
N1 C1 H1A 118.7
C2 C1 H1A 118.7
C3 C2 C1 119.9(5)
C3 C2 H2A 120.1
C1 C2 H2A 120.1
C2 C3 C4 118.0(5)
C2 C3 H3A 121.0
C4 C3 H3A 121.0
C5 C4 C3 119.4(5)
C5 C4 H4A 120.3
C3 C4 H4A 120.3
N1 C5 C4 123.2(5)
N1 C5 C6 112.4(4)
C4 C5 C6 124.3(5)
N2 C6 C7 110.8(4)
N2 C6 C5 115.3(4)
C7 C6 C5 133.8(5)
C8 C7 C6 105.1(5)
C8 C7 H7A 127.5
C6 C7 H7A 127.5
N3 C8 C7 107.6(4)
N3 C8 C9 122.4(4)
C7 C8 C9 130.0(5)
C14 C9 C10 119.6(4)
C14 C9 C8 121.8(5)
C10 C9 C8 118.6(5)
C11 C10 C9 118.5(5)
C11 C10 H10A 120.7
C9 C10 H10A 120.7
C12 C11 C10 121.9(5)
C12 C11 H11A 119.0
C10 C11 H11A 119.0
C11 C12 C13 119.6(5)
C11 C12 H12A 120.2
C13 C12 H12A 120.2
C12 C13 C14 118.8(5)
C12 C13 C15 120.1(5)
C14 C13 C15 121.1(5)
C9 C14 C13 121.5(5)
C9 C14 H14A 119.2
C13 C14 H14A 119.2
N4 C15 C16 105.1(5)
N4 C15 C13 122.1(4)
C16 C15 C13 132.8(5)
C15 C16 C17 106.4(5)
C15 C16 H16A 126.8
C17 C16 H16A 126.8
N5 C17 C16 110.4(4)
N5 C17 C18 119.6(5)
C16 C17 C18 130.0(5)
N6 C18 C19 122.0(5)
N6 C18 C17 116.5(5)
C19 C18 C17 121.5(5)
C18 C19 C20 119.2(6)
C18 C19 H19A 120.4
C20 C19 H19A 120.4
C21 C20 C19 118.1(6)
C21 C20 H20A 121.0
C19 C20 H20A 121.0
C20 C21 C22 120.3(6)
C20 C21 H21A 119.8
C22 C21 H21A 119.8
N6 C22 C21 122.4(7)
N6 C22 H22A 118.8
C21 C22 H22A 118.8
N7 C23 C24 122.6(5)
N7 C23 H23A 118.7
C24 C23 H23A 118.7
C25 C24 C23 119.4(5)
C25 C24 H24A 120.3
C23 C24 H24A 120.3
C26 C25 C24 118.4(5)
C26 C25 H25A 120.8
C24 C25 H25A 120.8
C27 C26 C25 119.0(5)
C27 C26 H26A 120.5
C25 C26 H26A 120.5
N7 C27 C26 123.1(5)
N7 C27 C28 113.6(5)
C26 C27 C28 123.3(5)
N8 C28 C29 110.4(5)
N8 C28 C27 115.3(5)
C29 C28 C27 134.3(5)
C30 C29 C28 105.3(5)
C30 C29 H29A 127.3
C28 C29 H29A 127.3
N9 C30 C29 107.2(4)
N9 C30 C31 123.9(5)
C29 C30 C31 128.8(5)
C36 C31 C32 117.8(5)
C36 C31 C30 121.8(5)
C32 C31 C30 120.4(5)
C33 C32 C31 120.9(5)
C33 C32 H32A 119.6
C31 C32 H32A 119.6
C32 C33 C34 120.3(5)
C32 C33 H33A 119.9
C34 C33 H33A 119.9
C33 C34 C35 120.3(5)
C33 C34 H34A 119.9
C35 C34 H34A 119.9
C36 C35 C34 119.5(5)
C36 C35 C37 119.8(5)
C34 C35 C37 120.7(5)
C35 C36 C31 121.2(5)
C35 C36 H36A 119.4
C31 C36 H36A 119.4
N10 C37 C38 104.2(5)
N10 C37 C35 123.4(5)
C38 C37 C35 132.4(5)
C37 C38 C39 106.7(5)
C37 C38 H38A 126.7
C39 C38 H38A 126.7
N11 C39 C38 110.5(5)
N11 C39 C40 120.5(5)
C38 C39 C40 128.9(5)
N12 C40 C41 123.2(5)
N12 C40 C39 117.1(5)
C41 C40 C39 119.7(5)
C42 C41 C40 118.2(6)
C42 C41 H41A 120.9
C40 C41 H41A 120.9
C43 C42 C41 120.0(6)
C43 C42 H42A 120.0
C41 C42 H42A 120.0
C42 C43 C44 117.8(6)
C42 C43 H43A 121.1
C44 C43 H43A 121.1
N12 C44 C43 123.5(6)
N12 C44 H44A 118.3
C43 C44 H44A 118.3
N13 C45 C46 121.1(5)
N13 C45 H45A 119.4
C46 C45 H45A 119.4
C47 C46 C45 120.4(5)
C47 C46 H46A 119.8
C45 C46 H46A 119.8
C46 C47 C48 118.8(5)
C46 C47 H47A 120.6
C48 C47 H47A 120.6
C47 C48 C49 118.4(6)
C47 C48 H48A 120.8
C49 C48 H48A 120.8
N13 C49 C48 123.0(5)
N13 C49 C50 112.9(4)
C48 C49 C50 124.1(5)
N14 C50 C51 110.9(4)
N14 C50 C49 115.7(4)
C51 C50 C49 133.4(5)
C52 C51 C50 105.4(4)
C52 C51 H51A 127.3
C50 C51 H51A 127.3
N15 C52 C51 106.4(4)
N15 C52 C53 123.8(4)
C51 C52 C53 129.8(5)
C54 C53 C58 118.3(5)
C54 C53 C52 119.8(5)
C58 C53 C52 121.9(5)
C55 C54 C53 120.1(5)
C55 C54 H54A 119.9
C53 C54 H54A 119.9
C56 C55 C54 121.3(5)
C56 C55 H55A 119.4
C54 C55 H55A 119.4
C55 C56 C57 120.0(5)
C55 C56 H56A 120.0
C57 C56 H56A 120.0
C58 C57 C56 118.7(5)
C58 C57 C59 121.3(5)
C56 C57 C59 120.0(5)
C57 C58 C53 121.6(5)
C57 C58 H58A 119.2
C53 C58 H58A 119.2
N16 C59 C60 106.7(4)
N16 C59 C57 122.6(4)
C60 C59 C57 130.6(5)
C59 C60 C61 105.2(5)
C59 C60 H60A 127.4
C61 C60 H60A 127.4
N17 C61 C60 110.6(4)
N17 C61 C62 121.8(5)
C60 C61 C62 127.6(5)
N18 C62 C63 122.1(5)
N18 C62 C61 115.7(5)
C63 C62 C61 122.2(5)
C62 C63 C64 119.4(7)
C62 C63 H63A 120.3
C64 C63 H63A 120.3
C65 C64 C63 119.0(7)
C65 C64 H64A 120.5
C63 C64 H64A 120.5
C64 C65 C66 118.9(6)
C64 C65 H65A 120.6
C66 C65 H65A 120.6
N18 C66 C65 123.6(6)
N18 C66 H66A 118.2
C65 C66 H66A 118.2
N28 Fe2 N34 96.33(18)
N28 Fe2 N22 96.11(18)
N34 Fe2 N22 95.26(18)
N28 Fe2 N21 91.71(18)
N34 Fe2 N21 171.20(19)
N22 Fe2 N21 80.28(18)
N28 Fe2 N27 80.34(18)
N34 Fe2 N27 91.67(18)
N22 Fe2 N27 172.53(18)
N21 Fe2 N27 93.20(18)
N28 Fe2 N33 172.73(18)
N34 Fe2 N33 80.08(17)
N22 Fe2 N33 90.54(17)
N21 Fe2 N33 92.31(17)
N27 Fe2 N33 93.38(18)
C71 N21 C75 116.6(5)
C71 N21 Fe2 127.8(4)
C75 N21 Fe2 115.6(3)
C76 N22 N23 105.8(4)
C76 N22 Fe2 115.7(3)
N23 N22 Fe2 138.6(3)
N22 N23 C78 111.3(4)
N22 N23 H23B 124.3
C78 N23 H23B 124.3
N25 N24 C85 113.1(4)
N25 N24 H24 123.5
C85 N24 H24 123.5
C87 N25 N24 104.1(4)
C88 N26 C92 116.9(5)
C93 N27 C97 117.0(5)
C93 N27 Fe2 128.0(4)
C97 N27 Fe2 115.0(3)
N29 N28 C98 106.2(4)
N29 N28 Fe2 137.3(4)
C98 N28 Fe2 116.4(3)
N28 N29 C100 111.0(4)
N28 N29 H29 124.5
C100 N29 H29 124.5
N31 N30 C107 113.2(4)
N31 N30 H30 123.4
C107 N30 H30 123.4
C109 N31 N30 104.1(4)
C110 N32 C114 116.9(5)
C115 N33 C119 117.7(4)
C115 N33 Fe2 127.2(4)
C119 N33 Fe2 115.1(3)
C120 N34 N35 106.5(4)
C120 N34 Fe2 116.5(3)
N35 N34 Fe2 137.0(3)
C122 N35 N34 110.1(4)
C122 N35 H35 124.9
N34 N35 H35 124.9
N37 N36 C129 112.8(4)
N37 N36 H36B 123.6
C129 N36 H36B 123.6
N36 N37 C131 104.8(4)
C136 N38 C132 116.5(5)
N21 C71 C72 123.9(6)
N21 C71 H71A 118.0
C72 C71 H71A 118.0
C73 C72 C71 118.5(6)
C73 C72 H72A 120.7
C71 C72 H72A 120.7
C72 C73 C74 119.5(6)
C72 C73 H73A 120.2
C74 C73 H73A 120.2
C73 C74 C75 117.8(6)
C73 C74 H74A 121.1
C75 C74 H74A 121.1
N21 C75 C74 123.5(5)
N21 C75 C76 113.0(4)
C74 C75 C76 123.5(5)
N22 C76 C77 110.9(4)
N22 C76 C75 115.3(5)
C77 C76 C75 133.8(5)
C76 C77 C78 105.7(5)
C76 C77 H77A 127.2
C78 C77 H77A 127.2
N23 C78 C77 106.3(5)
N23 C78 C79 123.3(4)
C77 C78 C79 130.3(5)
C84 C79 C80 118.6(5)
C84 C79 C78 121.8(5)
C80 C79 C78 119.6(5)
C81 C80 C79 120.5(5)
C81 C80 H80A 119.8
C79 C80 H80A 119.8
C80 C81 C82 120.3(5)
C80 C81 H81A 119.8
C82 C81 H81A 119.8
C81 C82 C83 119.7(5)
C81 C82 H82A 120.2
C83 C82 H82A 120.2
C84 C83 C82 119.6(5)
C84 C83 C85 120.9(5)
C82 C83 C85 119.5(5)
C83 C84 C79 121.4(5)
C83 C84 H84A 119.3
C79 C84 H84A 119.3
N24 C85 C86 106.0(4)
N24 C85 C83 122.1(4)
C86 C85 C83 132.0(5)
C85 C86 C87 105.6(5)
C85 C86 H86A 127.2
C87 C86 H86A 127.2
N25 C87 C86 111.2(5)
N25 C87 C88 120.0(5)
C86 C87 C88 128.8(5)
N26 C88 C89 123.1(5)
N26 C88 C87 116.4(5)
C89 C88 C87 120.5(5)
C88 C89 C90 118.4(6)
C88 C89 H89A 120.8
C90 C89 H89A 120.8
C91 C90 C89 120.2(6)
C91 C90 H90A 119.9
C89 C90 H90A 119.9
C90 C91 C92 119.0(6)
C90 C91 H91A 120.5
C92 C91 H91A 120.5
N26 C92 C91 122.4(6)
N26 C92 H92A 118.8
C91 C92 H92A 118.8
N27 C93 C94 123.1(6)
N27 C93 H93A 118.5
C94 C93 H93A 118.5
C93 C94 C95 120.0(6)
C93 C94 H94A 120.0
C95 C94 H94A 120.0
C96 C95 C94 118.6(6)
C96 C95 H95A 120.7
C94 C95 H95A 120.7
C95 C96 C97 118.7(6)
C95 C96 H96A 120.7
C97 C96 H96A 120.7
N27 C97 C96 122.7(5)
N27 C97 C98 113.0(5)
C96 C97 C98 124.3(5)
N28 C98 C99 110.0(5)
N28 C98 C97 115.1(5)
C99 C98 C97 134.9(5)
C100 C99 C98 105.8(5)
C100 C99 H99A 127.1
C98 C99 H99A 127.1
N29 C100 C99 106.9(5)
N29 C100 C101 122.4(5)
C99 C100 C101 130.7(5)
C106 C101 C102 118.4(5)
C106 C101 C100 121.9(5)
C102 C101 C100 119.7(5)
C103 C102 C101 120.1(5)
C103 C102 H10B 119.9
C101 C102 H10B 119.9
C102 C103 C104 120.6(5)
C102 C103 H10C 119.7
C104 C103 H10C 119.7
C103 C104 C105 120.5(5)
C103 C104 H10D 119.7
C105 C104 H10D 119.7
C106 C105 C104 118.3(5)
C106 C105 C107 122.2(5)
C104 C105 C107 119.6(5)
C105 C106 C101 122.1(5)
C105 C106 H10E 118.9
C101 C106 H10E 118.9
N30 C107 C108 105.5(5)
N30 C107 C105 123.2(5)
C108 C107 C105 131.2(5)
C107 C108 C109 105.7(5)
C107 C108 H10F 127.2
C109 C108 H10F 127.2
N31 C109 C108 111.5(5)
N31 C109 C110 121.9(5)
C108 C109 C110 126.6(5)
N32 C110 C111 122.9(5)
N32 C110 C109 115.2(5)
C111 C110 C109 121.9(5)
C112 C111 C110 118.7(5)
C112 C111 H11B 120.6
C110 C111 H11B 120.6
C113 C112 C111 118.6(6)
C113 C112 H11C 120.7
C111 C112 H11C 120.7
C112 C113 C114 119.4(6)
C112 C113 H11D 120.3
C114 C113 H11D 120.3
N32 C114 C113 123.5(6)
N32 C114 H11E 118.3
C113 C114 H11E 118.3
N33 C115 C116 122.5(5)
N33 C115 H11F 118.8
C116 C115 H11F 118.8
C115 C116 C117 119.7(5)
C115 C116 H11G 120.1
C117 C116 H11G 120.1
C118 C117 C116 118.2(5)
C118 C117 H11H 120.9
C116 C117 H11H 120.9
C119 C118 C117 120.1(5)
C119 C118 H11I 119.9
C117 C118 H11I 119.9
N33 C119 C118 121.7(5)
N33 C119 C120 112.9(5)
C118 C119 C120 125.4(5)
N34 C120 C121 110.6(4)
N34 C120 C119 115.4(5)
C121 C120 C119 134.0(5)
C122 C121 C120 104.6(5)
C122 C121 H12B 127.7
C120 C121 H12B 127.7
N35 C122 C121 108.2(4)
N35 C122 C123 122.4(5)
C121 C122 C123 129.4(5)
C128 C123 C124 119.0(5)
C128 C123 C122 120.6(5)
C124 C123 C122 120.4(5)
C125 C124 C123 120.3(5)
C125 C124 H12C 119.9
C123 C124 H12C 119.9
C124 C125 C126 120.6(5)
C124 C125 H12D 119.7
C126 C125 H12D 119.7
C127 C126 C125 120.0(5)
C127 C126 H12E 120.0
C125 C126 H12E 120.0
C126 C127 C128 119.3(5)
C126 C127 C129 120.2(5)
C128 C127 C129 120.5(5)
C123 C128 C127 120.8(5)
C123 C128 H12F 119.6
C127 C128 H12F 119.6
N36 C129 C130 106.3(5)
N36 C129 C127 121.9(5)
C130 C129 C127 131.8(5)
C129 C130 C131 106.0(5)
C129 C130 H13A 127.0
C131 C130 H13A 127.0
N37 C131 C130 110.2(4)
N37 C131 C132 119.9(5)
C130 C131 C132 130.0(5)
N38 C132 C133 123.1(5)
N38 C132 C131 116.0(5)
C133 C132 C131 120.9(5)
C132 C133 C134 118.4(6)
C132 C133 H13B 120.8
C134 C133 H13B 120.8
C135 C134 C133 118.3(6)
C135 C134 H13C 120.9
C133 C134 H13C 120.9
C136 C135 C134 118.8(6)
C136 C135 H13D 120.6
C134 C135 H13D 120.6
N38 C136 C135 124.9(6)
N38 C136 H13E 117.6
C135 C136 H13E 117.6
Cl4 Fe3 Cl3 108.17(10)
Cl4 Fe3 Cl5 111.04(12)
Cl3 Fe3 Cl5 109.43(12)
Cl4 Fe3 Cl2 107.48(12)
Cl3 Fe3 Cl2 111.48(9)
Cl5 Fe3 Cl2 109.24(10)
Cl8 Fe4 Cl9 113.01(17)
Cl8 Fe4 Cl6 108.46(14)
Cl9 Fe4 Cl6 105.84(8)
Cl8 Fe4 Cl7 107.38(15)
Cl9 Fe4 Cl7 109.52(10)
Cl6 Fe4 Cl7 112.72(8)
Cl7B Fe4B Cl6 112.0(5)
Cl7B Fe4B Cl8B 111.9(6)
Cl6 Fe4B Cl8B 110.6(5)
Cl7B Fe4B Cl9B 108.7(6)
Cl6 Fe4B Cl9B 107.5(6)
Cl8B Fe4B Cl9B 105.9(6)
Cl12 Fe5 Cl10 110.35(8)
Cl12 Fe5 Cl13 115.20(13)
Cl10 Fe5 Cl13 107.78(8)
Cl12 Fe5 Cl11 106.76(8)
Cl10 Fe5 Cl11 110.10(7)
Cl13 Fe5 Cl11 106.54(12)
Cl12 Fe5 Cl14 94.5(3)
Cl10 Fe5 Cl14 106.7(3)
Cl11 Fe5 Cl14 126.8(3)
C2S C1S H1SA 109.5
C2S C1S H1SB 109.5
H1SA C1S H1SB 109.5
C2S C1S H1SC 109.5
H1SA C1S H1SC 109.5
H1SB C1S H1SC 109.5
C3S C2S C7S 118.0(7)
C3S C2S C1S 122.6(7)
C7S C2S C1S 119.4(7)
C2S C3S C4S 121.1(7)
C2S C3S H3SA 119.4
C4S C3S H3SA 119.4
C3S C4S C5S 119.8(7)
C3S C4S H4SA 120.1
C5S C4S H4SA 120.1
C6S C5S C4S 120.0(7)
C6S C5S H5SA 120.0
C4S C5S H5SA 120.0
C5S C6S C7S 120.0(7)
C5S C6S H6SA 120.0
C7S C6S H6SA 120.0
C2S C7S C6S 121.0(7)
C2S C7S H7SA 119.5
C6S C7S H7SA 119.5
C9S C8S H8SA 109.5
C9S C8S H8SB 109.5
H8SA C8S H8SB 109.5
C9S C8S H8SC 109.5
H8SA C8S H8SC 109.5
H8SB C8S H8SC 109.5
C10S C9S C14S 117.6(8)
C10S C9S C8S 122.8(8)
C14S C9S C8S 119.5(8)
C9S C10S C11S 121.6(9)
C9S C10S H10G 119.2
C11S C10S H10G 119.2
C12S C11S C10S 120.0(9)
C12S C11S H11J 120.0
C10S C11S H11J 120.0
C11S C12S C13S 120.9(10)
C11S C12S H12G 119.6
C13S C12S H12G 119.6
C12S C13S C14S 120.4(9)
C12S C13S H13F 119.8
C14S C13S H13F 119.8
C13S C14S C9S 119.5(8)
C13S C14S H14B 120.2
C9S C14S H14B 120.2
C16S C15S H15B 109.5
C16S C15S H15C 109.5
H15B C15S H15C 109.5
C16S C15S H15D 109.5
H15B C15S H15D 109.5
H15C C15S H15D 109.5
C17S C16S C21S 117.4(14)
C17S C16S C15S 121.7(15)
C21S C16S C15S 120.9(14)
C16S C17S C18S 120.4(16)
C16S C17S H17A 119.8
C18S C17S H17A 119.8
C17S C18S C19S 121.5(16)
C17S C18S H18A 119.3
C19S C18S H18A 119.3
C20S C19S C18S 119.0(16)
C20S C19S H19B 120.5
C18S C19S H19B 120.5
C19S C20S C21S 119.2(16)
C19S C20S H20B 120.4
C21S C20S H20B 120.4
C16S C21S C20S 122.3(15)
C16S C21S H21B 118.9
C20S C21S H21B 118.9
C37S C36S C41S 117.4(17)
C37S C36S C35S 120.6(19)
C41S C36S C35S 121.6(19)
C36S C37S C38S 121.1(19)
C37S C38S C39S 120.3(19)
C40S C39S C38S 117.9(19)
C39S C40S C41S 122.2(19)
C40S C41S C36S 119.9(18)
C23S C22S H22B 109.5
C23S C22S H22C 109.5
H22B C22S H22C 109.5
C23S C22S H22D 109.5
H22B C22S H22D 109.5
H22C C22S H22D 109.5
C24S C23S C28S 116.3(12)
C24S C23S C22S 115.7(14)
C28S C23S C22S 126.8(14)
C25S C24S C23S 119.8(13)
C25S C24S H24B 120.1
C23S C24S H24B 120.1
C24S C25S C26S 123.4(14)
C24S C25S H25B 118.3
C26S C25S H25B 118.3
C27S C26S C25S 119.4(14)
C27S C26S H26B 120.3
C25S C26S H26B 120.3
C26S C27S C28S 119.5(13)
C26S C27S H27A 120.3
C28S C27S H27A 120.3
C23S C28S C27S 121.5(13)
C23S C28S H28A 119.2
C27S C28S H28A 119.2
O1S C29S C30S 120.7(9)
O1S C29S C31S 121.4(9)
C30S C29S C31S 117.9(9)
C29S C30S H30A 109.5
C29S C30S H30B 109.5
H30A C30S H30B 109.5
C29S C30S H30C 109.5
H30A C30S H30C 109.5
H30B C30S H30C 109.5
C29S C31S H31A 109.5
C29S C31S H31B 109.5
H31A C31S H31B 109.5
C29S C31S H31C 109.5
H31A C31S H31C 109.5
H31B C31S H31C 109.5
O2S C32S C33S 125.1(11)
O2S C32S C34S 117.8(11)
C33S C32S C34S 117.0(11)
C32S C33S H33B 109.5
C32S C33S H33C 109.5
H33B C33S H33C 109.5
C32S C33S H33D 109.5
H33B C33S H33D 109.5
H33C C33S H33D 109.5
C32S C34S H34B 109.5
C32S C34S H34C 109.5
H34B C34S H34C 109.5
C32S C34S H34D 109.5
H34B C34S H34D 109.5
H34C C34S H34D 109.5

loop_
_geom_bond_atom_site_label_1
_geom_bond_atom_site_label_2
_geom_bond_distance
Fe1 N2 1.960(4)
Fe1 N14 1.963(4)
Fe1 N8 1.968(4)
Fe1 N1 1.998(4)
Fe1 N13 2.008(4)
Fe1 N7 2.016(4)
N1 C1 1.348(6)
N1 C5 1.360(7)
N2 C6 1.324(6)
N2 N3 1.359(5)
N3 C8 1.358(6)
N3 H3 0.8800
N4 N5 1.348(6)
N4 C15 1.361(7)
N4 H4 0.8800
N5 C17 1.337(7)
N6 C22 1.341(8)
N6 C18 1.345(8)
N7 C23 1.326(7)
N7 C27 1.351(7)
N8 N9 1.341(6)
N8 C28 1.342(7)
N9 C30 1.345(7)
N9 H9A 0.8800
N10 N11 1.339(6)
N10 C37 1.355(7)
N10 H10H 0.8800
N11 C39 1.344(7)
N12 C40 1.334(7)
N12 C44 1.336(9)
N13 C45 1.345(6)
N13 C49 1.352(7)
N14 C50 1.337(6)
N14 N15 1.341(5)
N15 C52 1.363(6)
N15 H15A 0.8800
N16 C59 1.354(7)
N16 N17 1.356(6)
N16 H16 0.8800
N17 C61 1.336(7)
N18 C62 1.339(8)
N18 C66 1.353(8)
C1 C2 1.382(8)
C1 H1A 0.9500
C2 C3 1.376(8)
C2 H2A 0.9500
C3 C4 1.388(7)
C3 H3A 0.9500
C4 C5 1.368(7)
C4 H4A 0.9500
C5 C6 1.456(6)
C6 C7 1.399(7)
C7 C8 1.371(7)
C7 H7A 0.9500
C8 C9 1.482(7)
C9 C14 1.377(7)
C9 C10 1.402(7)
C10 C11 1.388(7)
C10 H10A 0.9500
C11 C12 1.382(8)
C11 H11A 0.9500
C12 C13 1.386(7)
C12 H12A 0.9500
C13 C14 1.401(7)
C13 C15 1.451(7)
C14 H14A 0.9500
C15 C16 1.380(7)
C16 C17 1.404(8)
C16 H16A 0.9500
C17 C18 1.468(7)
C18 C19 1.374(8)
C19 C20 1.400(9)
C19 H19A 0.9500
C20 C21 1.350(11)
C20 H20A 0.9500
C21 C22 1.371(10)
C21 H21A 0.9500
C22 H22A 0.9500
C23 C24 1.386(8)
C23 H23A 0.9500
C24 C25 1.379(9)
C24 H24A 0.9500
C25 C26 1.379(8)
C25 H25A 0.9500
C26 C27 1.370(8)
C26 H26A 0.9500
C27 C28 1.460(7)
C28 C29 1.389(8)
C29 C30 1.373(7)
C29 H29A 0.9500
C30 C31 1.458(7)
C31 C36 1.400(7)
C31 C32 1.408(8)
C32 C33 1.380(8)
C32 H32A 0.9500
C33 C34 1.380(8)
C33 H33A 0.9500
C34 C35 1.390(8)
C34 H34A 0.9500
C35 C36 1.387(7)
C35 C37 1.454(7)
C36 H36A 0.9500
C37 C38 1.384(8)
C38 C39 1.396(8)
C38 H38A 0.9500
C39 C40 1.469(8)
C40 C41 1.383(8)
C41 C42 1.378(8)
C41 H41A 0.9500
C42 C43 1.364(10)
C42 H42A 0.9500
C43 C44 1.393(10)
C43 H43A 0.9500
C44 H44A 0.9500
C45 C46 1.393(8)
C45 H45A 0.9500
C46 C47 1.371(9)
C46 H46A 0.9500
C47 C48 1.382(8)
C47 H47A 0.9500
C48 C49 1.386(7)
C48 H48A 0.9500
C49 C50 1.459(7)
C50 C51 1.388(7)
C51 C52 1.384(7)
C51 H51A 0.9500
C52 C53 1.455(7)
C53 C54 1.396(7)
C53 C58 1.404(7)
C54 C55 1.382(7)
C54 H54A 0.9500
C55 C56 1.378(7)
C55 H55A 0.9500
C56 C57 1.399(7)
C56 H56A 0.9500
C57 C58 1.392(7)
C57 C59 1.464(7)
C58 H58A 0.9500
C59 C60 1.379(7)
C60 C61 1.415(7)
C60 H60A 0.9500
C61 C62 1.473(7)
C62 C63 1.372(8)
C63 C64 1.394(9)
C63 H63A 0.9500
C64 C65 1.347(10)
C64 H64A 0.9500
C65 C66 1.368(10)
C65 H65A 0.9500
C66 H66A 0.9500
Fe2 N28 1.958(4)
Fe2 N34 1.959(4)
Fe2 N22 1.967(4)
Fe2 N21 1.994(4)
Fe2 N27 2.002(4)
Fe2 N33 2.003(4)
N21 C71 1.338(7)
N21 C75 1.350(7)
N22 C76 1.339(6)
N22 N23 1.344(6)
N23 C78 1.360(7)
N23 H23B 0.8800
N24 N25 1.345(6)
N24 C85 1.359(6)
N24 H24 0.8800
N25 C87 1.340(7)
N26 C88 1.350(8)
N26 C92 1.368(8)
N27 C93 1.331(7)
N27 C97 1.370(7)
N28 N29 1.342(6)
N28 C98 1.342(7)
N29 C100 1.364(7)
N29 H29 0.8800
N30 N31 1.348(6)
N30 C107 1.350(7)
N30 H30 0.8800
N31 C109 1.332(7)
N32 C110 1.333(7)
N32 C114 1.347(8)
N33 C115 1.349(6)
N33 C119 1.363(7)
N34 C120 1.331(7)
N34 N35 1.353(6)
N35 C122 1.351(7)
N35 H35 0.8800
N36 N37 1.343(6)
N36 C129 1.349(7)
N36 H36B 0.8800
N37 C131 1.343(7)
N38 C136 1.338(7)
N38 C132 1.345(8)
C71 C72 1.386(8)
C71 H71A 0.9500
C72 C73 1.372(10)
C72 H72A 0.9500
C73 C74 1.391(9)
C73 H73A 0.9500
C74 C75 1.393(7)
C74 H74A 0.9500
C75 C76 1.454(7)
C76 C77 1.379(8)
C77 C78 1.384(7)
C77 H77A 0.9500
C78 C79 1.457(7)
C79 C84 1.395(7)
C79 C80 1.399(8)
C80 C81 1.386(8)
C80 H80A 0.9500
C81 C82 1.394(8)
C81 H81A 0.9500
C82 C83 1.396(7)
C82 H82A 0.9500
C83 C84 1.383(7)
C83 C85 1.475(7)
C84 H84A 0.9500
C85 C86 1.366(7)
C86 C87 1.402(7)
C86 H86A 0.9500
C87 C88 1.476(7)
C88 C89 1.366(8)
C89 C90 1.388(9)
C89 H89A 0.9500
C90 C91 1.349(10)
C90 H90A 0.9500
C91 C92 1.378(10)
C91 H91A 0.9500
C92 H92A 0.9500
C93 C94 1.368(9)
C93 H93A 0.9500
C94 C95 1.381(10)
C94 H94A 0.9500
C95 C96 1.374(8)
C95 H95A 0.9500
C96 C97 1.385(8)
C96 H96A 0.9500
C97 C98 1.450(7)
C98 C99 1.397(8)
C99 C100 1.368(8)
C99 H99A 0.9500
C100 C101 1.460(7)
C101 C106 1.391(7)
C101 C102 1.391(8)
C102 C103 1.385(9)
C102 H10B 0.9500
C103 C104 1.383(9)
C103 H10C 0.9500
C104 C105 1.389(8)
C104 H10D 0.9500
C105 C106 1.388(7)
C105 C107 1.458(7)
C106 H10E 0.9500
C107 C108 1.375(7)
C108 C109 1.392(8)
C108 H10F 0.9500
C109 C110 1.493(8)
C110 C111 1.394(8)
C111 C112 1.382(8)
C111 H11B 0.9500
C112 C113 1.366(9)
C112 H11C 0.9500
C113 C114 1.371(10)
C113 H11D 0.9500
C114 H11E 0.9500
C115 C116 1.377(8)
C115 H11F 0.9500
C116 C117 1.379(8)
C116 H11G 0.9500
C117 C118 1.378(8)
C117 H11H 0.9500
C118 C119 1.377(8)
C118 H11I 0.9500
C119 C120 1.447(7)
C120 C121 1.401(7)
C121 C122 1.376(7)
C121 H12B 0.9500
C122 C123 1.480(7)
C123 C128 1.388(7)
C123 C124 1.392(7)
C124 C125 1.379(7)
C124 H12C 0.9500
C125 C126 1.387(8)
C125 H12D 0.9500
C126 C127 1.380(8)
C126 H12E 0.9500
C127 C128 1.401(7)
C127 C129 1.474(7)
C128 H12F 0.9500
C129 C130 1.364(7)
C130 C131 1.404(8)
C130 H13A 0.9500
C131 C132 1.476(7)
C132 C133 1.373(8)
C133 C134 1.408(9)
C133 H13B 0.9500
C134 C135 1.376(10)
C134 H13C 0.9500
C135 C136 1.350(9)
C135 H13D 0.9500
C136 H13E 0.9500
Fe3 Cl4 2.174(3)
Fe3 Cl3 2.183(2)
Fe3 Cl5 2.185(3)
Fe3 Cl2 2.192(2)
Cl6 Fe4B 2.163(8)
Cl6 Fe4 2.1933(16)
Fe4 Cl8 2.167(4)
Fe4 Cl9 2.190(2)
Fe4 Cl7 2.198(2)
Fe4B Cl7B 2.159(12)
Fe4B Cl8B 2.181(11)
Fe4B Cl9B 2.229(12)
Fe5 Cl12 2.171(2)
Fe5 Cl10 2.1868(16)
Fe5 Cl13 2.197(2)
Fe5 Cl11 2.202(2)
Fe5 Cl14 2.209(9)
C1S C2S 1.489(10)
C1S H1SA 0.9800
C1S H1SB 0.9800
C1S H1SC 0.9800
C2S C3S 1.368(9)
C2S C7S 1.393(9)
C3S C4S 1.386(10)
C3S H3SA 0.9500
C4S C5S 1.389(10)
C4S H4SA 0.9500
C5S C6S 1.346(10)
C5S H5SA 0.9500
C6S C7S 1.394(10)
C6S H6SA 0.9500
C7S H7SA 0.9500
C8S C9S 1.507(12)
C8S H8SA 0.9800
C8S H8SB 0.9800
C8S H8SC 0.9800
C9S C10S 1.387(12)
C9S C14S 1.413(11)
C10S C11S 1.387(13)
C10S H10G 0.9500
C11S C12S 1.350(14)
C11S H11J 0.9500
C12S C13S 1.370(13)
C12S H12G 0.9500
C13S C14S 1.399(11)
C13S H13F 0.9500
C14S H14B 0.9500
C15S C16S 1.505(14)
C15S H15B 0.9800
C15S H15C 0.9800
C15S H15D 0.9800
C16S C17S 1.371(15)
C16S C21S 1.396(15)
C17S C18S 1.391(15)
C17S H17A 0.9500
C18S C19S 1.408(16)
C18S H18A 0.9500
C19S C20S 1.346(15)
C19S H19B 0.9500
C20S C21S 1.417(15)
C20S H20B 0.9500
C21S H21B 0.9500
C35S C36S 1.508(16)
C36S C37S 1.382(16)
C36S C41S 1.397(16)
C37S C38S 1.383(17)
C38S C39S 1.397(17)
C39S C40S 1.353(17)
C40S C41S 1.383(17)
C22S C23S 1.523(14)
C22S H22B 0.9800
C22S H22C 0.9800
C22S H22D 0.9800
C23S C24S 1.408(14)
C23S C28S 1.410(14)
C24S C25S 1.374(14)
C24S H24B 0.9500
C25S C26S 1.374(14)
C25S H25B 0.9500
C26S C27S 1.335(14)
C26S H26B 0.9500
C27S C28S 1.436(14)
C27S H27A 0.9500
C28S H28A 0.9500
O1S C29S 1.225(10)
C29S C30S 1.478(12)
C29S C31S 1.487(12)
C30S H30A 0.9800
C30S H30B 0.9800
C30S H30C 0.9800
C31S H31A 0.9800
C31S H31B 0.9800
C31S H31C 0.9800
O2S C32S 1.283(13)
C32S C33S 1.393(14)
C32S C34S 1.544(14)
C33S H33B 0.9800
C33S H33C 0.9800
C33S H33D 0.9800
C34S H34B 0.9800
C34S H34C 0.9800
C34S H34D 0.9800

loop_
_geom_hbond_atom_site_label_D
_geom_hbond_atom_site_label_H
_geom_hbond_atom_site_label_A
_geom_hbond_distance_DH
_geom_hbond_distance_HA
_geom_hbond_distance_DA
_geom_hbond_angle_DHA
N3 H3 N31 0.88 2.06 2.822(6) 144.9
N9 H9A N37 0.88 2.02 2.824(6) 151.9
N15 H15A N25 0.88 2.05 2.834(6) 147.5
N23 H23B N17 0.88 2.06 2.849(6) 149.4
N29 H29 N5 0.88 2.00 2.798(6) 150.5
N35 H35 N11 0.88 2.01 2.820(6) 153.1
N4 H4 Cl1 0.88 2.50 3.351(4) 162.1
N10 H10H Cl1 0.88 2.57 3.419(5) 162.7
N16 H16 Cl1 0.88 2.55 3.410(5) 164.9
N24 H24 Cl1 0.88 2.51 3.359(4) 162.6
N30 H30 Cl1 0.88 2.59 3.445(5) 163.5
N36 H36B Cl1 0.88 2.53 3.376(5) 161.5
